data_1558496
loop_
_publ_author_name
'Taylor, Christopher G. P.'
'Train, Jennifer S.'
'Ward, Michael D.'

_publ_section_title
;
 Interactions of Small-Molecule Guests with Interior and Exterior Surfaces
 of a Coordination Cage Host
;
_journal_issue 2
_journal_name_full Chemistry
_journal_page_first 510
_journal_page_last 524
_journal_paper_doi 10.3390/chemistry2020031
_journal_volume 2
_journal_year 2020
_chemical_formula_moiety 'C336 H264 Co8 N72, 0.55(C10 H8 N2 S2), 14(B F4), B2 F5, 2.45(C H4 O)'
_chemical_formula_sum 'C380.04 H422.24 B16 Co8 F64 N73.12 O38.44 S1.12'
_chemical_formula_weight 8525.63
_space_group_crystal_system monoclinic
_space_group_IT_number 15
_space_group_name_Hall '-C 2yc'
_space_group_name_H-M_alt 'C 1 2/c 1'
_atom_sites_solution_hydrogens geom
_audit_creation_date 2020-03-30
_audit_creation_method
;
Olex2 1.2
(compiled May 18 2018 14:05:52 for OlexSys, GUI svn.r5506)
;
_cell_angle_alpha 90.0
_cell_angle_beta 96.33120(19)
_cell_angle_gamma 90.0
_cell_formula_units_Z 4
_cell_length_a 32.81236(7)
_cell_length_b 30.21497(6)
_cell_length_c 40.09564(8)
_cell_measurement_reflns_used 107538
_cell_measurement_temperature 100(1)
_cell_measurement_theta_max 33.6443017354
_cell_measurement_theta_min 0.977885160056
_cell_volume 39509.35(14)
_computing_cell_refinement 'DIALS 2theta refinement, DIALS 1.12.5-gf509b3367-release'
_computing_data_reduction
;
aimless (Evans, P. R. and Murshudov, G. N., 2013)
ccp4 (Winn, M. D. et al., 2011)
DIALS 1.12.5-gf509b3367-release (Winter, G. et al., 2018)
pointless (Evans, P., 2006)
XIA2 0.5.769-ga0b6e151-dials-1.12 (Winter, G., 2010)
;
_computing_molecular_graphics 'Olex2 (Dolomanov et al., 2009)'
_computing_publication_material 'Olex2 (Dolomanov et al., 2009)'
_computing_structure_refinement 'ShelXL (Sheldrick, 2015)'
_diffrn_ambient_temperature 100(1)
_diffrn_measured_fraction_theta_full 0.997
_diffrn_measured_fraction_theta_max 0.998
_diffrn_measurement_device_type 'Fluid Film Devices'
_diffrn_measurement_method 'shutterless scans'
_diffrn_radiation_type Synchrotron
_diffrn_radiation_wavelength 0.6889
_diffrn_reflns_av_R_equivalents 0.0629
_diffrn_reflns_av_unetI/netI 0.0602
_diffrn_reflns_Laue_measured_fraction_full 0.997
_diffrn_reflns_Laue_measured_fraction_max 0.998
_diffrn_reflns_limit_h_max 47
_diffrn_reflns_limit_h_min -47
_diffrn_reflns_limit_k_max 43
_diffrn_reflns_limit_k_min -43
_diffrn_reflns_limit_l_max 58
_diffrn_reflns_limit_l_min -58
_diffrn_reflns_number 348166
_diffrn_reflns_point_group_measured_fraction_full 0.997
_diffrn_reflns_point_group_measured_fraction_max 0.998
_diffrn_reflns_theta_full 24.415
_diffrn_reflns_theta_max 29.947
_diffrn_reflns_theta_min 0.991
_exptl_absorpt_coefficient_mu 0.411
_exptl_absorpt_correction_T_max 1.0
_exptl_absorpt_correction_T_min 0.986143370023
_exptl_absorpt_correction_type empirical
_exptl_absorpt_process_details
;
CCP4 7.0.067: AIMLESS, version 0.7.3 : 15/08/18
Scaling & analysis of unmerged intensities, absorption correction using spherical harmonics
;
_exptl_crystal_colour 'clear light orange'
_exptl_crystal_colour_lustre clear
_exptl_crystal_colour_modifier light
_exptl_crystal_colour_primary orange
_exptl_crystal_density_diffrn 1.433
_exptl_crystal_description block
_exptl_crystal_F_000 17647
_exptl_crystal_preparation
'Crystal was soaked in a solution of 2,2'-Dipyridyldisulfide in methanolic mother liquor from the solvothermal crystals growth for 24 hours. Crystals were transferred to Fomblin oil before a crystal was mounted on a MiteGen Microloop and flash frozen under liquid nitrogen for storage.'
_exptl_crystal_size_max 0.1
_exptl_crystal_size_mid 0.1
_exptl_crystal_size_min 0.1
_refine_diff_density_max 1.406
_refine_diff_density_min -0.953
_refine_diff_density_rms 0.086
_refine_ls_extinction_method none
_refine_ls_goodness_of_fit_ref 1.098
_refine_ls_hydrogen_treatment constr
_refine_ls_matrix_type full
_refine_ls_number_parameters 2425
_refine_ls_number_reflns 62848
_refine_ls_number_restraints 6404
_refine_ls_restrained_S_all 1.099
_refine_ls_R_factor_all 0.0926
_refine_ls_R_factor_gt 0.0672
_refine_ls_shift/su_max 0.007
_refine_ls_shift/su_mean 0.000
_refine_ls_structure_factor_coef Fsqd
_refine_ls_weighting_details 'w=1/[\s^2^(Fo^2^)+(0.1427P)^2^+0.9462P] where P=(Fo^2^+2Fc^2^)/3'
_refine_ls_weighting_scheme calc
_refine_ls_wR_factor_gt 0.2167
_refine_ls_wR_factor_ref 0.2358
_reflns_Friedel_coverage 0.000
_reflns_number_gt 42312
_reflns_number_total 62848
_reflns_threshold_expression 'I > 2\s(I)'
_cod_data_source_file pySSpy.cif
_cod_data_source_block dmwmsv3-130_f56_pydisulph_sq
_cod_depositor_comments 'Adding full bibliography for 1558494--1558498.cif.'
_cod_original_cell_volume 39509.35(10)
_cod_database_code 1558496
_shelx_shelxl_version_number 2018/3
_shelx_space_group_comment
;
The symmetry employed for this shelxl refinement is uniquely defined
by the following loop, which should always be used as a source of
symmetry information in preference to the above space-group names.
They are only intended as comments.
;
_shelx_estimated_absorpt_t_max 0.960
_shelx_estimated_absorpt_t_min 0.960
_olex2_refinement_description
;
1. Fixed Uiso
 At 1.2 times of:
  All C(H) groups, All C(H,H) groups
 At 1.5 times of:
  All C(H,H,H) groups, All O(H) groups
2. Restrained distances
 O31S-C32S = O41S-C42S
 1.43 with sigma of 0.005
3. Restrained planarity
 C22G, C23G, C24G, C25G, C26G, N21G
 with sigma of 0.05
 C12G, C13G, C14G, C15G, C16G, N11G
 with sigma of 0.05
4. Uiso/Uaniso restraints and constraints
All non-hydrogen atoms have similar U: within 2A with sigma of 0.04 and sigma
for terminal atoms of 0.08
Uanis(C15G) \\sim Ueq, Uanis(C14G) \\sim Ueq, Uanis(C26G) \\sim Ueq: with sigma
of 0.1 and sigma for terminal atoms of 0.2
Uanis(S27G) = Uanis(C42S)
5. Rigid body (RIGU) restrains
 N11G, C12G, C13G, C14G, C15G, C16G, S17G, N21G, C22G, C23G, C24G, C25G, C26G,
 S27G
 with sigma for 1-2 distances of 0.002 and sigma for 1-3 distances of 0.002
 All non-hydrogen atoms
 with sigma for 1-2 distances of 0.004 and sigma for 1-3 distances of 0.004
6. Same fragment restrains
{N11A, C12A, C13A, C14A, C15A, C16A} sigma for 1-2: 0.02, 1-3: 0.04
as
{N31A, C32A, C33A, C34A, C35A, C36A}
{N21A, N22A, C23A, C24A, C25A} sigma for 1-2: 0.02, 1-3: 0.04
as
{N41A, N42A, C43A, C44A, C45A}
{N11A, C12A, C13A, C14A, C15A, C16A} sigma for 1-2: 0.02, 1-3: 0.04
as
{N11B, C12B, C13B, C14B, C15B, C16B}
{N11A, C12A, C13A, C14A, C15A, C16A} sigma for 1-2: 0.02, 1-3: 0.04
as
{N31B, C32B, C33B, C34B, C35B, C36B}
{N21A, N22A, C23A, C24A, C25A} sigma for 1-2: 0.02, 1-3: 0.04
as
{N41B, N42B, C43B, C44B, C45B}
{C51A, C52A, C53A, C54A, C55A, C56A, C61A, C62A, C63A, C64A} sigma for 1-2:
0.02, 1-3: 0.04
as
{C51B, C52B, C53B, C54B, C55B, C56B, C61B, C62B, C63B, C64B}
{N11A, C12A, C13A, C14A, C15A, C16A} sigma for 1-2: 0.02, 1-3: 0.04
as
{N11C, C12C, C13C, C14C, C15C, C16C}
{N21A, N22A, C23A, C24A, C25A} sigma for 1-2: 0.02, 1-3: 0.04
as
{N21C, N22C, C23C, C24C, C25C}
{N11A, C12A, C13A, C14A, C15A, C16A} sigma for 1-2: 0.02, 1-3: 0.04
as
{N31C, C32C, C33C, C34C, C35C, C36C}
{N21A, N22A, C23A, C24A, C25A} sigma for 1-2: 0.02, 1-3: 0.04
as
{N41C, N42C, C43C, C44C, C45C}
{C51A, C52A, C53A, C54A, C55A, C56A, C61A, C62A, C63A, C64A} sigma for 1-2:
0.02, 1-3: 0.04
as
{C51C, C52C, C53C, C54C, C55C, C56C, C61C, C62C, C63C, C64C}
{N11A, C12A, C13A, C14A, C15A, C16A} sigma for 1-2: 0.02, 1-3: 0.04
as
{N11D, C12D, C13D, C14D, C15D, C16D}
{N21A, N22A, C23A, C24A, C25A} sigma for 1-2: 0.02, 1-3: 0.04
as
{N21D, N22D, C23D, C24D, C25D}
{N11A, C12A, C13A, C14A, C15A, C16A} sigma for 1-2: 0.02, 1-3: 0.04
as
{N31D, C32D, C33D, C34D, C35D, C36D}
{N21A, N22A, C23A, C24A, C25A} sigma for 1-2: 0.02, 1-3: 0.04
as
{N41D, N42D, C43D, C44D, C45D}
{C51A, C52A, C53A, C54A, C55A, C56A, C61A, C62A, C63A, C64A} sigma for 1-2:
0.02, 1-3: 0.04
as
{C51D, C52D, C53D, C54D, C55D, C56D, C61D, C62D, C63D, C64D}
{N11A, C12A, C13A, C14A, C15A, C16A} sigma for 1-2: 0.02, 1-3: 0.04
as
{N11E, C12E, C13E, C14E, C15E, C16E}
{N21A, N22A, C23A, C24A, C25A} sigma for 1-2: 0.02, 1-3: 0.04
as
{N21E, N22E, C23E, C24E, C25E}
{N11A, C12A, C13A, C14A, C15A, C16A} sigma for 1-2: 0.02, 1-3: 0.04
as
{N31E, C32E, C33E, C34E, C35E, C36E}
{N21A, N22A, C23A, C24A, C25A} sigma for 1-2: 0.02, 1-3: 0.04
as
{N41E, N42E, C43E, C44E, C45E}
{C51A, C52A, C53A, C54A, C55A, C56A, C61A, C62A, C63A, C64A} sigma for 1-2:
0.02, 1-3: 0.04
as
{C51E, C52E, C53E, C54E, C55E, C56E, C61E, C62E, C63E, C64E}
{N11A, C12A, C13A, C14A, C15A, C16A} sigma for 1-2: 0.02, 1-3: 0.04
as
{N11F, C12F, C13F, C14F, C15F, C16F}
{N21A, N22A, C23A, C24A, C25A} sigma for 1-2: 0.02, 1-3: 0.04
as
{N21F, N22F, C23F, C24F, C25F}
{N11A, C12A, C13A, C14A, C15A, C16A} sigma for 1-2: 0.02, 1-3: 0.04
as
{N31F, C32F, C33F, C34F, C35F, C36F}
{N21A, N22A, C23A, C24A, C25A} sigma for 1-2: 0.02, 1-3: 0.04
as
{N41F, N42F, C43F, C44F, C45F}
{C51A, C52A, C53A, C54A, C55A, C56A, C61A, C62A, C63A, C64A} sigma for 1-2:
0.02, 1-3: 0.04
as
{C51F, C52F, C53F, C54F, C55F, C56F, C61F, C62F, C63F, C64F}
{N11A, C12A, C13A, C14A, C15A, C16A} sigma for 1-2: 0.02, 1-3: 0.04
as
{N11G, C12G, C13G, C14G, C15G, C16G}
{N11A, C12A, C13A, C14A, C15A, C16A} sigma for 1-2: 0.02, 1-3: 0.04
as
{N21G, C22G, C23G, C24G, C25G, C26G}
{B11, F12, F13, F14, F15} sigma for 1-2: 0.02, 1-3: 0.04
as
{B21, F22, F23, F24, F25}
{B11, F12, F13, F14, F15} sigma for 1-2: 0.02, 1-3: 0.04
as
{B31, F32, F33, F34, F35}
{B11, F12, F13, F14, F15} sigma for 1-2: 0.02, 1-3: 0.04
as
{B41, F42, F43, F44, F45}
{B11, F12, F13, F14, F15} sigma for 1-2: 0.02, 1-3: 0.04
as
{B51, F52, F53, F54, F55}
{B11, F12, F13, F14, F15} sigma for 1-2: 0.02, 1-3: 0.04
as
{B61, F62, F63, F64, F65}
{B11, F12, F13, F14, F15} sigma for 1-2: 0.02, 1-3: 0.04
as
{B71, F72, F73, F74, F75}
{B11, F12, F13, F14, F15} sigma for 1-2: 0.02, 1-3: 0.04
as
{B81, F82, F83, F84, F85}
{B11, F12, F13, F14} sigma for 1-2: 0.02, 1-3: 0.04
as
{B91, F92, F93, F94}
7. Others
 Sof(O31S)=Sof(H31S)=Sof(C32S)=Sof(H32A)=Sof(H32B)=Sof(H32C)=1-FVAR(1)
 Sof(N11G)=Sof(C12G)=Sof(C13G)=Sof(H13G)=Sof(C14G)=Sof(H14G)=Sof(C15G)=
 Sof(H15G)=Sof(C16G)=Sof(H16G)=Sof(S17G)=Sof(N21G)=Sof(C22G)=Sof(C23G)=
 Sof(H23G)=Sof(C24G)=Sof(H24G)=Sof(C25G)=Sof(H25G)=Sof(C26G)=Sof(H26M)=
 Sof(S27G)=FVAR(1)
 Fixed Sof: B61(0.5) F62(0.5) F63(0.5) F64(0.5) F65(0.5) B81(0.5) F82(0.5)
 F83(0.5) F84(0.5) F85(0.5) O41S(0.5) H41S(0.5) C42S(0.5) H42A(0.5) H42B(0.5)
 H42C(0.5)
8.a Secondary CH2 refined with riding coordinates:
 C26A(H26A,H26B), C46A(H46A,H46B), C26B(H26C,H26D), C46B(H46C,H46D), C26C(H26E,
 H26F), C46C(H46E,H46F), C26D(H26G,H26H), C46D(H46G,H46H), C26E(H26I,H26J),
 C46E(H46I,H46J), C26F(H26K,H26L), C46F(H46K,H46L)
8.b Aromatic/amide H refined with riding coordinates:
 C13A(H13A), C14A(H14A), C15A(H15A), C16A(H16A), C23A(H23A), C24A(H24A),
 C33A(H33A), C34A(H34A), C35A(H35A), C36A(H36A), C43A(H43A), C44A(H44A),
 C52A(H52A), C53A(H53A), C54A(H54A), C61A(H61A), C62A(H62A), C63A(H63A),
 C13B(H13B), C14B(H14B), C15B(H15B), C16B(H16B), C23B(H23B), C24B(H24B),
 C33B(H33B), C34B(H34B), C35B(H35B), C36B(H36B), C43B(H43B), C44B(H44B),
 C52B(H52B), C53B(H53B), C54B(H54B), C61B(H61B), C62B(H62B), C63B(H63B),
 C13C(H13C), C14C(H14C), C15C(H15C), C16C(H16C), C23C(H23C), C24C(H24C),
 C33C(H33C), C34C(H34C), C35C(H35C), C36C(H36C), C43C(H43C), C44C(H44C),
 C52C(H52C), C53C(H53C), C54C(H54C), C61C(H61C), C62C(H62C), C63C(H63C),
 C13D(H13D), C14D(H14D), C15D(H15D), C16D(H16D), C23D(H23D), C24D(H24D),
 C33D(H33D), C34D(H34D), C35D(H35D), C36D(H36D), C43D(H43D), C44D(H44D),
 C52D(H52D), C53D(H53D), C54D(H54D), C61D(H61D), C62D(H62D), C63D(H63D),
 C13E(H13E), C14E(H14E), C15E(H15E), C16E(H16E), C23E(H23E), C24E(H24E),
 C33E(H33E), C34E(H34E), C35E(H35E), C36E(H36E), C43E(H43E), C44E(H44E),
 C52E(H52E), C53E(H53E), C54E(H54E), C61E(H61E), C62E(H62E), C63E(H63E),
 C13F(H13F), C14F(H14F), C15F(H15F), C16F(H16F), C23F(H23F), C24F(H24F),
 C33F(H33F), C34F(H34F), C35F(H35F), C36F(H36F), C43F(H43F), C44F(H44F),
 C52F(H52F), C53F(H53F), C54F(H54F), C61F(H61F), C62F(H62F), C63F(H63F),
 C13G(H13G), C14G(H14G), C15G(H15G), C16G(H16G), C23G(H23G), C24G(H24G),
 C25G(H25G), C26G(H26M)
8.c Tetrahedral OH refined with riding coordinates:
 O31S(H31S)
8.d Idealised Me refined as rotating group:
 C32S(H32A,H32B,H32C), C42S(H42A,H42B,H42C)
8.e Idealised tetrahedral OH refined as rotating group:
 O41S(H41S)
;
_olex2_submission_special_instructions 'No special instructions were received'

loop_
_space_group_symop_operation_xyz
'x, y, z'
'-x, y, -z+1/2'
'x+1/2, y+1/2, z'
'-x+1/2, y+1/2, -z+1/2'
'-x, -y, -z'
'x, -y, z-1/2'
'-x+1/2, -y+1/2, -z'
'x+1/2, -y+1/2, z-1/2'

loop_
_atom_site_label
_atom_site_type_symbol
_atom_site_fract_x
_atom_site_fract_y
_atom_site_fract_z
_atom_site_U_iso_or_equiv
_atom_site_adp_type
_atom_site_occupancy
_atom_site_site_symmetry_order
_atom_site_calc_flag
_atom_site_refinement_flags_posn
_atom_site_refinement_flags_adp
_atom_site_refinement_flags_occupancy
_atom_site_disorder_assembly
_atom_site_disorder_group
Co1 Co 0.64509(2) 0.28616(2) 1.22411(2) 0.02873(7) Uani 1 1 d . U . . .
Co2 Co 0.90186(2) 0.48356(2) 1.13829(2) 0.02929(7) Uani 1 1 d . U . . .
Co3 Co 0.73194(2) 0.53825(2) 0.88353(2) 0.03342(7) Uani 1 1 d . U . . .
Co4 Co 0.48479(2) 0.34188(2) 0.96431(2) 0.02948(7) Uani 1 1 d . U . . .
N11A N 0.60583(6) 0.24518(6) 1.19125(5) 0.0319(4) Uani 1 1 d D U . . .
C12A C 0.62225(7) 0.22993(7) 1.16395(5) 0.0324(4) Uani 1 1 d D U . . .
C13A C 0.59995(8) 0.20440(8) 1.13951(6) 0.0389(5) Uani 1 1 d D U . . .
H13A H 0.612088 0.194439 1.120414 0.047 Uiso 1 1 calc R . . . .
C14A C 0.55986(8) 0.19377(9) 1.14348(6) 0.0453(6) Uani 1 1 d D U . . .
H14A H 0.543841 0.176765 1.126955 0.054 Uiso 1 1 calc R . . . .
C15A C 0.54338(8) 0.20815(9) 1.17173(7) 0.0450(6) Uani 1 1 d D U . . .
H15A H 0.516037 0.200673 1.175181 0.054 Uiso 1 1 calc R . . . .
C16A C 0.56727(7) 0.23369(8) 1.19501(6) 0.0386(5) Uani 1 1 d D U . . .
H16A H 0.555766 0.243429 1.214468 0.046 Uiso 1 1 calc R . . . .
N21A N 0.68561(5) 0.26410(6) 1.18750(4) 0.0291(3) Uani 1 1 d D U . . .
N22A N 0.72473(6) 0.26662(6) 1.17959(5) 0.0352(4) Uani 1 1 d D U . . .
C23A C 0.72819(8) 0.24673(10) 1.14964(7) 0.0498(7) Uani 1 1 d D U . . .
H23A H 0.752443 0.245229 1.138747 0.060 Uiso 1 1 calc R . . . .
C24A C 0.69139(8) 0.22945(9) 1.13793(7) 0.0461(6) Uani 1 1 d D U . . .
H24A H 0.684625 0.213154 1.117816 0.055 Uiso 1 1 calc R . . . .
C25A C 0.66527(7) 0.24100(7) 1.16220(6) 0.0335(4) Uani 1 1 d D U . . .
C26A C 0.75615(7) 0.29383(8) 1.19799(6) 0.0344(4) Uani 1 1 d . U . . .
H26A H 0.783505 0.281801 1.194774 0.041 Uiso 1 1 calc R . . . .
H26B H 0.752980 0.292407 1.222240 0.041 Uiso 1 1 calc R . . . .
N31A N 0.95427(6) 0.52455(7) 1.15701(6) 0.0395(4) Uani 1 1 d D U . . .
C32A C 0.94794(7) 0.55016(9) 1.18351(7) 0.0430(6) Uani 1 1 d D U . . .
C33A C 0.97681(9) 0.58105(11) 1.19713(9) 0.0618(9) Uani 1 1 d D U . . .
H33A H 0.971835 0.598433 1.216009 0.074 Uiso 1 1 calc R . . . .
C34A C 1.01300(9) 0.58574(12) 1.18238(11) 0.0747(11) Uani 1 1 d D U . . .
H34A H 1.033073 0.606690 1.190944 0.090 Uiso 1 1 calc R . . . .
C35A C 1.01944(9) 0.55986(12) 1.15538(10) 0.0695(10) Uani 1 1 d D U . . .
H35A H 1.043638 0.563033 1.144592 0.083 Uiso 1 1 calc R . . . .
C36A C 0.98974(8) 0.52883(11) 1.14414(8) 0.0539(7) Uani 1 1 d D U . . .
H36A H 0.995063 0.509683 1.126336 0.065 Uiso 1 1 calc R . . . .
N41A N 0.88180(5) 0.51583(6) 1.18149(5) 0.0334(4) Uani 1 1 d D U . . .
N42A N 0.84686(6) 0.52117(6) 1.19663(5) 0.0345(4) Uani 1 1 d D U . . .
C43A C 0.85139(8) 0.55407(8) 1.21978(6) 0.0396(5) Uani 1 1 d D U . . .
H43A H 0.831194 0.563875 1.233346 0.048 Uiso 1 1 calc R . . . .
C44A C 0.89037(8) 0.57067(8) 1.22008(6) 0.0407(5) Uani 1 1 d D U . . .
H44A H 0.902775 0.593646 1.233836 0.049 Uiso 1 1 calc R . . . .
C45A C 0.90776(7) 0.54625(8) 1.19564(6) 0.0370(5) Uani 1 1 d D U . . .
C46A C 0.81126(7) 0.49405(8) 1.18703(6) 0.0360(5) Uani 1 1 d . U . . .
H46A H 0.806709 0.492706 1.162228 0.043 Uiso 1 1 calc R . . . .
H46B H 0.787012 0.508540 1.194920 0.043 Uiso 1 1 calc R . . . .
C51A C 0.75380(6) 0.34179(7) 1.18665(5) 0.0320(4) Uani 1 1 d D U . . .
C52A C 0.72240(7) 0.35633(8) 1.16389(6) 0.0368(5) Uani 1 1 d D U . . .
H52A H 0.702414 0.335719 1.154612 0.044 Uiso 1 1 calc R . . . .
C53A C 0.71896(7) 0.40095(9) 1.15387(6) 0.0406(5) Uani 1 1 d D U . . .
H53A H 0.696497 0.410313 1.138514 0.049 Uiso 1 1 calc R . . . .
C54A C 0.74817(7) 0.43082(8) 1.16639(6) 0.0381(5) Uani 1 1 d D U . . .
H54A H 0.745620 0.461005 1.159872 0.046 Uiso 1 1 calc R . . . .
C55A C 0.78224(6) 0.41710(8) 1.18904(5) 0.0319(4) Uani 1 1 d D U . . .
C56A C 0.78474(6) 0.37206(7) 1.19976(5) 0.0305(4) Uani 1 1 d D U . . .
C61A C 0.81850(6) 0.35927(7) 1.22308(6) 0.0329(4) Uani 1 1 d D U . . .
H61A H 0.820309 0.329633 1.231005 0.040 Uiso 1 1 calc R . . . .
C62A C 0.84825(7) 0.38877(8) 1.23423(6) 0.0352(5) Uani 1 1 d D U . . .
H62A H 0.870528 0.379442 1.249791 0.042 Uiso 1 1 calc R . . . .
C63A C 0.84644(7) 0.43315(8) 1.22295(5) 0.0335(4) Uani 1 1 d D U . . .
H63A H 0.867543 0.453328 1.230808 0.040 Uiso 1 1 calc R . . . .
C64A C 0.81413(6) 0.44717(7) 1.20060(6) 0.0321(4) Uani 1 1 d D U . . .
N11B N 0.92211(6) 0.42604(6) 1.16537(5) 0.0330(4) Uani 1 1 d D U . . .
C12B C 0.89934(7) 0.38951(7) 1.15883(5) 0.0331(4) Uani 1 1 d D U . . .
C13B C 0.91043(8) 0.34843(8) 1.17286(6) 0.0415(5) Uani 1 1 d D U . . .
H13B H 0.893838 0.323047 1.167677 0.050 Uiso 1 1 calc R . . . .
C14B C 0.94628(9) 0.34556(10) 1.19455(7) 0.0508(6) Uani 1 1 d D U . . .
H14B H 0.954994 0.317948 1.204173 0.061 Uiso 1 1 calc R . . . .
C15B C 0.96908(9) 0.38323(11) 1.20197(7) 0.0529(7) Uani 1 1 d D U . . .
H15B H 0.993304 0.382008 1.217284 0.063 Uiso 1 1 calc R . . . .
C16B C 0.95643(8) 0.42295(9) 1.18694(6) 0.0427(5) Uani 1 1 d D U . . .
H16B H 0.972462 0.448750 1.192018 0.051 Uiso 1 1 calc R . . . .
N21B N 0.85252(5) 0.43656(6) 1.12428(4) 0.0284(3) Uani 1 1 d . U . . .
N22B N 0.81526(5) 0.43287(6) 1.10598(5) 0.0325(4) Uani 1 1 d . U . . .
C23B C 0.80131(7) 0.39057(8) 1.10658(6) 0.0385(5) Uani 1 1 d . U . . .
H23B H 0.776104 0.379949 1.095522 0.046 Uiso 1 1 calc R . . . .
C24B C 0.82991(7) 0.36593(8) 1.12589(6) 0.0372(5) Uani 1 1 d . U . . .
H24B H 0.828746 0.335270 1.130954 0.045 Uiso 1 1 calc R . . . .
C25B C 0.86112(7) 0.39575(7) 1.13651(5) 0.0311(4) Uani 1 1 d . U . . .
C26B C 0.79704(7) 0.46864(8) 1.08558(6) 0.0366(5) Uani 1 1 d . U . . .
H26C H 0.803745 0.497070 1.097183 0.044 Uiso 1 1 calc R . . . .
H26D H 0.766849 0.465227 1.083081 0.044 Uiso 1 1 calc R . . . .
N31B N 0.70750(6) 0.60101(7) 0.86329(5) 0.0398(4) Uani 1 1 d D U . . .
C32B C 0.72987(9) 0.63702(9) 0.87318(6) 0.0444(6) Uani 1 1 d D U . . .
C33B C 0.71649(11) 0.67968(10) 0.86497(7) 0.0577(7) Uani 1 1 d D U . . .
H33B H 0.732767 0.704606 0.872205 0.069 Uiso 1 1 calc R . . . .
C34B C 0.67895(11) 0.68504(10) 0.84604(7) 0.0584(8) Uani 1 1 d D U . . .
H34B H 0.668997 0.713922 0.840417 0.070 Uiso 1 1 calc R . . . .
C35B C 0.65613(9) 0.64876(10) 0.83542(7) 0.0512(6) Uani 1 1 d D U . . .
H35B H 0.630383 0.652037 0.822285 0.061 Uiso 1 1 calc R . . . .
C36B C 0.67149(8) 0.60695(9) 0.84429(6) 0.0434(5) Uani 1 1 d D U . . .
H36B H 0.655974 0.581664 0.836646 0.052 Uiso 1 1 calc R . . . .
N41B N 0.77439(6) 0.58679(7) 0.90583(5) 0.0379(4) Uani 1 1 d D U . . .
N42B N 0.81213(7) 0.58744(7) 0.92355(5) 0.0426(5) Uani 1 1 d D U . . .
C43B C 0.82938(10) 0.62766(10) 0.92290(8) 0.0559(7) Uani 1 1 d D U . . .
H43B H 0.855584 0.635865 0.933563 0.067 Uiso 1 1 calc R . . . .
C44B C 0.80231(11) 0.65480(10) 0.90402(8) 0.0617(8) Uani 1 1 d D U . . .
H44B H 0.805851 0.685175 0.898951 0.074 Uiso 1 1 calc R . . . .
C45B C 0.76836(9) 0.62803(9) 0.89388(6) 0.0453(6) Uani 1 1 d D U . . .
C46B C 0.82658(8) 0.54981(9) 0.94413(6) 0.0403(5) Uani 1 1 d . U . . .
H46C H 0.856736 0.551866 0.949231 0.048 Uiso 1 1 calc R . . . .
H46D H 0.820363 0.522273 0.931175 0.048 Uiso 1 1 calc R . . . .
C51B C 0.81182(7) 0.47013(8) 1.05092(6) 0.0333(4) Uani 1 1 d D U . . .
C52B C 0.83639(7) 0.43750(8) 1.04047(6) 0.0370(5) Uani 1 1 d D U . . .
H52B H 0.842882 0.412582 1.054504 0.044 Uiso 1 1 calc R . . . .
C53B C 0.85220(8) 0.44018(9) 1.00937(6) 0.0406(5) Uani 1 1 d D U . . .
H53B H 0.869017 0.416990 1.002581 0.049 Uiso 1 1 calc R . . . .
C54B C 0.84370(7) 0.47554(8) 0.98892(6) 0.0392(5) Uani 1 1 d D U . . .
H54B H 0.855436 0.477350 0.968342 0.047 Uiso 1 1 calc R . . . .
C55B C 0.81748(7) 0.50982(8) 0.99792(6) 0.0347(4) Uani 1 1 d D U . . .
C56B C 0.80059(6) 0.50677(8) 1.02925(6) 0.0336(4) Uani 1 1 d D U . . .
C61B C 0.77316(7) 0.54033(8) 1.03794(6) 0.0395(5) Uani 1 1 d D U . . .
H61B H 0.761235 0.538346 1.058428 0.047 Uiso 1 1 calc R . . . .
C62B C 0.76395(8) 0.57537(9) 1.01689(7) 0.0450(6) Uani 1 1 d D U . . .
H62B H 0.745840 0.597735 1.023028 0.054 Uiso 1 1 calc R . . . .
C63B C 0.78099(8) 0.57878(9) 0.98615(6) 0.0433(5) Uani 1 1 d D U . . .
H63B H 0.774123 0.603288 0.971782 0.052 Uiso 1 1 calc R . . . .
C64B C 0.80744(7) 0.54693(8) 0.97685(6) 0.0376(5) Uani 1 1 d D U . . .
N11C N 0.77018(6) 0.52854(7) 0.84408(5) 0.0351(4) Uani 1 1 d D U . . .
C12C C 0.75316(7) 0.50478(8) 0.81755(6) 0.0355(5) Uani 1 1 d D U . . .
C13C C 0.77520(8) 0.49183(9) 0.79148(6) 0.0433(5) Uani 1 1 d D U . . .
H13C H 0.762654 0.474688 0.773310 0.052 Uiso 1 1 calc R . . . .
C14C C 0.81561(8) 0.50444(9) 0.79267(6) 0.0446(6) Uani 1 1 d D U . . .
H14C H 0.831444 0.495623 0.775356 0.053 Uiso 1 1 calc R . . . .
C15C C 0.83319(8) 0.52991(9) 0.81901(6) 0.0437(6) Uani 1 1 d D U . . .
H15C H 0.860800 0.539639 0.819696 0.052 Uiso 1 1 calc R . . . .
C16C C 0.80976(7) 0.54093(9) 0.84432(6) 0.0395(5) Uani 1 1 d D U . . .
H16C H 0.821982 0.557943 0.862691 0.047 Uiso 1 1 calc R . . . .
N21C N 0.69214(6) 0.50495(7) 0.84604(5) 0.0362(4) Uani 1 1 d D U . . .
N22C N 0.65183(6) 0.49466(8) 0.83862(5) 0.0444(5) Uani 1 1 d D U . . .
C23C C 0.64418(9) 0.47720(12) 0.80758(7) 0.0570(7) Uani 1 1 d D U . . .
H23C H 0.618352 0.467318 0.797211 0.068 Uiso 1 1 calc R . . . .
C24C C 0.68120(9) 0.47636(10) 0.79353(7) 0.0508(6) Uani 1 1 d D U . . .
H24C H 0.685879 0.465935 0.771931 0.061 Uiso 1 1 calc R . . . .
C25C C 0.70972(7) 0.49412(8) 0.81806(6) 0.0390(5) Uani 1 1 d D U . . .
C26C C 0.62320(8) 0.49923(10) 0.86360(7) 0.0451(6) Uani 1 1 d . U . . .
H26E H 0.594917 0.500488 0.852128 0.054 Uiso 1 1 calc R . . . .
H26F H 0.628674 0.527443 0.875831 0.054 Uiso 1 1 calc R . . . .
N31C N 0.44510(6) 0.33711(6) 1.00444(5) 0.0350(4) Uani 1 1 d D U . . .
C32C C 0.45990(7) 0.35580(7) 1.03387(6) 0.0331(4) Uani 1 1 d D U . . .
C33C C 0.43884(8) 0.35417(9) 1.06233(6) 0.0410(5) Uani 1 1 d D U . . .
H33C H 0.449427 0.368621 1.082484 0.049 Uiso 1 1 calc R . . . .
C34C C 0.40213(8) 0.33098(9) 1.06051(7) 0.0470(6) Uani 1 1 d D U . . .
H34C H 0.387376 0.328858 1.079542 0.056 Uiso 1 1 calc R . . . .
C35C C 0.38741(8) 0.31106(9) 1.03060(7) 0.0492(6) Uani 1 1 d D U . . .
H35C H 0.362427 0.294908 1.028823 0.059 Uiso 1 1 calc R . . . .
C36C C 0.40931(8) 0.31485(8) 1.00343(7) 0.0421(5) Uani 1 1 d D U . . .
H36C H 0.398756 0.301151 0.982955 0.051 Uiso 1 1 calc R . . . .
N41C N 0.52057(5) 0.37002(6) 1.00707(4) 0.0302(3) Uani 1 1 d D U . . .
N42C N 0.55775(6) 0.38893(6) 1.01547(5) 0.0312(4) Uani 1 1 d D U . . .
C43C C 0.56099(7) 0.40625(7) 1.04670(6) 0.0347(4) Uani 1 1 d D U . . .
H43C H 0.584301 0.420961 1.057690 0.042 Uiso 1 1 calc R . . . .
C44C C 0.52445(7) 0.39879(8) 1.05981(6) 0.0346(4) Uani 1 1 d D U . . .
H44C H 0.517331 0.407223 1.081248 0.042 Uiso 1 1 calc R . . . .
C45C C 0.50004(7) 0.37586(7) 1.03429(5) 0.0323(4) Uani 1 1 d D U . . .
C46C C 0.58853(7) 0.38952(7) 0.99206(6) 0.0338(4) Uani 1 1 d . U . . .
H46E H 0.586332 0.361871 0.978735 0.041 Uiso 1 1 calc R . . . .
H46F H 0.616076 0.390134 1.004907 0.041 Uiso 1 1 calc R . . . .
C51C C 0.62634(7) 0.46144(8) 0.88849(6) 0.0381(5) Uani 1 1 d D U . . .
C52C C 0.64922(7) 0.42456(9) 0.88302(7) 0.0428(5) Uani 1 1 d D U . . .
H52C H 0.662492 0.422585 0.863182 0.051 Uiso 1 1 calc R . . . .
C53C C 0.65326(8) 0.38973(8) 0.90639(7) 0.0434(5) Uani 1 1 d D U . . .
H53C H 0.669837 0.364888 0.902493 0.052 Uiso 1 1 calc R . . . .
C54C C 0.63361(7) 0.39129(8) 0.93456(6) 0.0375(5) Uani 1 1 d D U . . .
H54C H 0.637089 0.367812 0.950375 0.045 Uiso 1 1 calc R . . . .
C55C C 0.60792(7) 0.42775(7) 0.94056(6) 0.0333(4) Uani 1 1 d D U . . .
C56C C 0.60434(7) 0.46400(7) 0.91705(6) 0.0343(4) Uani 1 1 d D U . . .
C61C C 0.57820(7) 0.49968(8) 0.92301(6) 0.0375(5) Uani 1 1 d D U . . .
H61C H 0.575647 0.523971 0.907880 0.045 Uiso 1 1 calc R . . . .
C62C C 0.55660(7) 0.49967(8) 0.95019(6) 0.0373(5) Uani 1 1 d D U . . .
H62C H 0.539368 0.524069 0.953833 0.045 Uiso 1 1 calc R . . . .
C63C C 0.55946(7) 0.46409(7) 0.97288(6) 0.0348(4) Uani 1 1 d D U . . .
H63C H 0.543948 0.464557 0.991534 0.042 Uiso 1 1 calc R . . . .
C64C C 0.58450(6) 0.42858(7) 0.96838(6) 0.0317(4) Uani 1 1 d D U . . .
N11D N 0.43956(6) 0.31077(7) 0.92873(5) 0.0366(4) Uani 1 1 d D U . . .
C12D C 0.43956(7) 0.26610(8) 0.92980(6) 0.0372(5) Uani 1 1 d D U . . .
C13D C 0.41094(8) 0.24122(10) 0.90936(7) 0.0480(6) Uani 1 1 d D U . . .
H13D H 0.411636 0.209804 0.910273 0.058 Uiso 1 1 calc R . . . .
C14D C 0.38187(9) 0.26244(11) 0.88800(8) 0.0581(8) Uani 1 1 d D U . . .
H14D H 0.361940 0.245949 0.874188 0.070 Uiso 1 1 calc R . . . .
C15D C 0.38187(9) 0.30775(11) 0.88680(8) 0.0575(8) Uani 1 1 d D U . . .
H15D H 0.362019 0.323057 0.872060 0.069 Uiso 1 1 calc R . . . .
C16D C 0.41125(8) 0.33108(10) 0.90738(7) 0.0475(6) Uani 1 1 d D U . . .
H16D H 0.411275 0.362491 0.906271 0.057 Uiso 1 1 calc R . . . .
N21D N 0.49861(5) 0.27281(6) 0.97057(5) 0.0315(4) Uani 1 1 d D U . . .
N22D N 0.52516(6) 0.24525(6) 0.98899(5) 0.0323(4) Uani 1 1 d D U . . .
C23D C 0.51434(8) 0.20242(7) 0.98364(6) 0.0368(5) Uani 1 1 d D U . . .
H23D H 0.527993 0.177377 0.993923 0.044 Uiso 1 1 calc R . . . .
C24D C 0.48004(7) 0.20166(8) 0.96066(6) 0.0382(5) Uani 1 1 d D U . . .
H24D H 0.465256 0.176468 0.951822 0.046 Uiso 1 1 calc R . . . .
C25D C 0.47170(7) 0.24615(7) 0.95315(6) 0.0341(4) Uani 1 1 d D U . . .
C26D C 0.55805(7) 0.26199(7) 1.01295(5) 0.0316(4) Uani 1 1 d . U . . .
H26G H 0.569077 0.289455 1.003905 0.038 Uiso 1 1 calc R . . . .
H26H H 0.580488 0.239935 1.015529 0.038 Uiso 1 1 calc R . . . .
N31D N 0.68893(5) 0.32984(6) 1.25074(5) 0.0322(4) Uani 1 1 d D U . . .
C32D C 0.68682(6) 0.37244(7) 1.24137(5) 0.0322(4) Uani 1 1 d D U . . .
C33D C 0.71505(7) 0.40382(8) 1.25482(6) 0.0373(5) Uani 1 1 d D U . . .
H33D H 0.712514 0.433920 1.248063 0.045 Uiso 1 1 calc R . . . .
C34D C 0.74665(7) 0.39055(9) 1.27803(6) 0.0417(5) Uani 1 1 d D U . . .
H34D H 0.766747 0.411215 1.287018 0.050 Uiso 1 1 calc R . . . .
C35D C 0.74886(8) 0.34697(9) 1.28810(6) 0.0435(6) Uani 1 1 d D U . . .
H35D H 0.770244 0.337165 1.304320 0.052 Uiso 1 1 calc R . . . .
C36D C 0.71893(7) 0.31737(8) 1.27394(6) 0.0369(5) Uani 1 1 d D U . . .
H36D H 0.720067 0.287390 1.281138 0.044 Uiso 1 1 calc R . . . .
N41D N 0.63070(5) 0.35005(6) 1.20128(4) 0.0313(4) Uani 1 1 d D U . . .
N42D N 0.60089(6) 0.36993(7) 1.18043(5) 0.0352(4) Uani 1 1 d D U . . .
C43D C 0.60496(8) 0.41431(8) 1.18114(6) 0.0404(5) Uani 1 1 d D U . . .
H43D H 0.587778 0.434909 1.168406 0.049 Uiso 1 1 calc R . . . .
C44D C 0.63838(8) 0.42448(8) 1.20355(6) 0.0404(5) Uani 1 1 d D U . . .
H44D H 0.649057 0.452971 1.209522 0.049 Uiso 1 1 calc R . . . .
C45D C 0.65309(7) 0.38358(7) 1.21555(5) 0.0319(4) Uani 1 1 d D U . . .
C46D C 0.57070(7) 0.34428(8) 1.15900(6) 0.0353(5) Uani 1 1 d . U . . .
H46G H 0.545113 0.361730 1.154790 0.042 Uiso 1 1 calc R . . . .
H46H H 0.564275 0.316919 1.170954 0.042 Uiso 1 1 calc R . . . .
C51D C 0.54452(6) 0.27169(7) 1.04712(5) 0.0298(4) Uani 1 1 d D U . . .
C52D C 0.50701(7) 0.25791(8) 1.05533(6) 0.0345(4) Uani 1 1 d D U . . .
H52D H 0.489154 0.241937 1.039378 0.041 Uiso 1 1 calc R . . . .
C53D C 0.49473(7) 0.26722(8) 1.08720(6) 0.0366(5) Uani 1 1 d D U . . .
H53D H 0.468933 0.256964 1.092709 0.044 Uiso 1 1 calc R . . . .
C54D C 0.51987(7) 0.29108(8) 1.11041(6) 0.0347(5) Uani 1 1 d D U . . .
H54D H 0.511164 0.297595 1.131699 0.042 Uiso 1 1 calc R . . . .
C55D C 0.55898(6) 0.30606(7) 1.10258(5) 0.0300(4) Uani 1 1 d D U . . .
C56D C 0.57173(6) 0.29546(7) 1.07069(5) 0.0290(4) Uani 1 1 d D U . . .
C61D C 0.61121(6) 0.30944(7) 1.06333(5) 0.0321(4) Uani 1 1 d D U . . .
H61D H 0.620520 0.301497 1.042531 0.038 Uiso 1 1 calc R . . . .
C62D C 0.63582(7) 0.33415(8) 1.08587(6) 0.0358(5) Uani 1 1 d D U . . .
H62D H 0.661980 0.343506 1.080548 0.043 Uiso 1 1 calc R . . . .
C63D C 0.62258(7) 0.34595(8) 1.11718(6) 0.0342(4) Uani 1 1 d D U . . .
H63D H 0.639697 0.363747 1.132429 0.041 Uiso 1 1 calc R . . . .
C64D C 0.58528(6) 0.33190(7) 1.12569(5) 0.0319(4) Uani 1 1 d D U . . .
N11E N 0.59862(6) 0.29984(7) 1.25823(5) 0.0372(4) Uani 1 1 d D U . . .
C12E C 0.59794(7) 0.27131(9) 1.28379(6) 0.0385(5) Uani 1 1 d D U . . .
C13E C 0.57117(8) 0.27604(11) 1.30839(7) 0.0502(6) Uani 1 1 d D U . . .
H13E H 0.571176 0.255272 1.326178 0.060 Uiso 1 1 calc R . . . .
C14E C 0.54479(9) 0.31167(12) 1.30609(7) 0.0591(8) Uani 1 1 d D U . . .
H14E H 0.526358 0.315802 1.322509 0.071 Uiso 1 1 calc R . . . .
C15E C 0.54513(9) 0.34127(12) 1.28006(7) 0.0569(8) Uani 1 1 d D U . . .
H15E H 0.527104 0.365961 1.278141 0.068 Uiso 1 1 calc R . . . .
C16E C 0.57281(8) 0.33394(10) 1.25648(7) 0.0464(6) Uani 1 1 d D U . . .
H16E H 0.573197 0.354207 1.238405 0.056 Uiso 1 1 calc R . . . .
N21E N 0.65402(6) 0.23437(6) 1.26073(5) 0.0347(4) Uani 1 1 d D U . . .
N22E N 0.67935(6) 0.19976(7) 1.26886(5) 0.0381(4) Uani 1 1 d D U . . .
C23E C 0.66952(9) 0.17923(9) 1.29702(6) 0.0478(6) Uani 1 1 d D U . . .
H23E H 0.682713 0.153881 1.307229 0.057 Uiso 1 1 calc R . . . .
C24E C 0.63743(9) 0.20135(9) 1.30805(7) 0.0497(6) Uani 1 1 d D U . . .
H24E H 0.624139 0.194999 1.327388 0.060 Uiso 1 1 calc R . . . .
C25E C 0.62821(7) 0.23542(8) 1.28483(6) 0.0385(5) Uani 1 1 d D U . . .
C26E C 0.70798(7) 0.18429(8) 1.24614(6) 0.0390(5) Uani 1 1 d . U . . .
H26I H 0.730805 0.168348 1.259180 0.047 Uiso 1 1 calc R . . . .
H26J H 0.719676 0.210122 1.235352 0.047 Uiso 1 1 calc R . . . .
N31E N 0.80253(6) -0.04027(7) 1.07392(5) 0.0378(4) Uani 1 1 d D U . . .
C32E C 0.79638(7) -0.00605(8) 1.05255(6) 0.0347(4) Uani 1 1 d D U . . .
C33E C 0.81423(7) -0.00371(9) 1.02284(6) 0.0414(5) Uani 1 1 d D U . . .
H33E H 0.810129 0.021477 1.008686 0.050 Uiso 1 1 calc R . . . .
C34E C 0.83787(8) -0.03834(10) 1.01425(7) 0.0477(6) Uani 1 1 d D U . . .
H34E H 0.850008 -0.037724 0.993808 0.057 Uiso 1 1 calc R . . . .
C35E C 0.84396(9) -0.07450(10) 1.03579(7) 0.0506(6) Uani 1 1 d D U . . .
H35E H 0.860169 -0.098953 1.030322 0.061 Uiso 1 1 calc R . . . .
C36E C 0.82586(8) -0.07392(9) 1.06524(7) 0.0457(6) Uani 1 1 d D U . . .
H36E H 0.830113 -0.098441 1.080038 0.055 Uiso 1 1 calc R . . . .
N41E N 0.74771(6) 0.02152(6) 1.08878(5) 0.0326(4) Uani 1 1 d D U . . .
N42E N 0.72170(6) 0.05643(7) 1.08866(5) 0.0359(4) Uani 1 1 d D U . . .
C43E C 0.72595(8) 0.08402(8) 1.06277(6) 0.0414(5) Uani 1 1 d D U . . .
H43E H 0.711167 0.110711 1.057939 0.050 Uiso 1 1 calc R . . . .
C44E C 0.75523(8) 0.06682(8) 1.04473(6) 0.0405(5) Uani 1 1 d D U . . .
H44E H 0.764885 0.078784 1.025143 0.049 Uiso 1 1 calc R . . . .
C45E C 0.76783(7) 0.02769(8) 1.06149(5) 0.0333(4) Uani 1 1 d D U . . .
C46E C 0.69578(7) 0.06452(8) 1.11524(6) 0.0351(4) Uani 1 1 d . U . . .
H46I H 0.688874 0.035851 1.125167 0.042 Uiso 1 1 calc R . . . .
H46J H 0.669852 0.078378 1.105413 0.042 Uiso 1 1 calc R . . . .
C51E C 0.68763(7) 0.15380(7) 1.21918(6) 0.0342(4) Uani 1 1 d D U . . .
C52E C 0.64734(7) 0.14119(8) 1.21900(6) 0.0372(5) Uani 1 1 d D U . . .
H52E H 0.631552 0.152133 1.235701 0.045 Uiso 1 1 calc R . . . .
C53E C 0.62942(7) 0.11206(8) 1.19410(6) 0.0406(5) Uani 1 1 d D U . . .
H53E H 0.601675 0.103244 1.194434 0.049 Uiso 1 1 calc R . . . .
C54E C 0.65114(7) 0.09634(8) 1.16959(6) 0.0359(5) Uani 1 1 d D U . . .
H54E H 0.638477 0.076721 1.153059 0.043 Uiso 1 1 calc R . . . .
C55E C 0.69256(6) 0.10912(7) 1.16861(6) 0.0320(4) Uani 1 1 d D U . . .
C56E C 0.71121(7) 0.13769(7) 1.19406(6) 0.0340(4) Uani 1 1 d D U . . .
C61E C 0.75295(7) 0.14988(9) 1.19347(7) 0.0418(5) Uani 1 1 d D U . . .
H61E H 0.765904 0.168265 1.210708 0.050 Uiso 1 1 calc R . . . .
C62E C 0.77468(7) 0.13546(9) 1.16836(8) 0.0465(6) Uani 1 1 d D U . . .
H62E H 0.802457 0.144195 1.168147 0.056 Uiso 1 1 calc R . . . .
C63E C 0.75608(7) 0.10766(8) 1.14276(7) 0.0412(5) Uani 1 1 d D U . . .
H63E H 0.771432 0.098126 1.125337 0.049 Uiso 1 1 calc R . . . .
C64E C 0.71586(7) 0.09415(7) 1.14270(6) 0.0334(4) Uani 1 1 d D U . . .
N11F N 0.87920(6) 0.53717(6) 1.10682(5) 0.0365(4) Uani 1 1 d D U . . .
C12F C 0.89399(7) 0.53934(8) 1.07666(6) 0.0386(5) Uani 1 1 d D U . . .
C13F C 0.88321(9) 0.57312(9) 1.05367(7) 0.0492(6) Uani 1 1 d D U . . .
H13F H 0.894206 0.573762 1.032728 0.059 Uiso 1 1 calc R . . . .
C14F C 0.85662(9) 0.60529(10) 1.06161(8) 0.0567(7) Uani 1 1 d D U . . .
H14F H 0.848661 0.628399 1.046190 0.068 Uiso 1 1 calc R . . . .
C15F C 0.84139(9) 0.60367(9) 1.09265(9) 0.0560(7) Uani 1 1 d D U . . .
H15F H 0.823115 0.625876 1.098763 0.067 Uiso 1 1 calc R . . . .
C16F C 0.85318(8) 0.56925(8) 1.11462(7) 0.0436(5) Uani 1 1 d D U . . .
H16F H 0.842635 0.568260 1.135742 0.052 Uiso 1 1 calc R . . . .
N21F N 0.93155(6) 0.47278(6) 1.09345(5) 0.0337(4) Uani 1 1 d D U . . .
N22F N 0.96152(6) 0.44793(7) 1.08209(5) 0.0383(4) Uani 1 1 d D U . . .
C23F C 0.97130(8) 0.46294(10) 1.05248(7) 0.0472(6) Uani 1 1 d D U . . .
H23F H 0.991082 0.450406 1.039660 0.057 Uiso 1 1 calc R . . . .
C24F C 0.94779(8) 0.49942(10) 1.04403(7) 0.0478(6) Uani 1 1 d D U . . .
H24F H 0.947945 0.517452 1.024640 0.057 Uiso 1 1 calc R . . . .
C25F C 0.92334(7) 0.50430(8) 1.07044(6) 0.0378(5) Uani 1 1 d D U . . .
C26F C 0.97694(7) 0.40750(8) 1.09887(6) 0.0380(5) Uani 1 1 d . U . . .
H26K H 0.976552 0.411044 1.123382 0.046 Uiso 1 1 calc R . . . .
H26L H 1.005781 0.402946 1.094565 0.046 Uiso 1 1 calc R . . . .
N31F N 1.03547(5) 0.09294(6) 1.05151(5) 0.0316(4) Uani 1 1 d D U . . .
C32F C 1.02088(6) 0.07760(7) 1.07976(5) 0.0309(4) Uani 1 1 d D U . . .
C33F C 1.03374(7) 0.03799(7) 1.09478(6) 0.0358(5) Uani 1 1 d D U . . .
H33F H 1.022935 0.028081 1.114504 0.043 Uiso 1 1 calc R . . . .
C34F C 1.06288(7) 0.01296(8) 1.08033(6) 0.0385(5) Uani 1 1 d D U . . .
H34F H 1.072779 -0.013980 1.090417 0.046 Uiso 1 1 calc R . . . .
C35F C 1.07719(7) 0.02777(8) 1.05120(6) 0.0392(5) Uani 1 1 d D U . . .
H35F H 1.096393 0.010724 1.040597 0.047 Uiso 1 1 calc R . . . .
C36F C 1.06316(7) 0.06777(8) 1.03769(6) 0.0359(5) Uani 1 1 d D U . . .
H36F H 1.073446 0.077978 1.017825 0.043 Uiso 1 1 calc R . . . .
N41F N 0.97900(6) 0.14336(6) 1.07685(5) 0.0313(4) Uani 1 1 d D U . . .
N42F N 0.95118(6) 0.16197(6) 1.09512(5) 0.0338(4) Uani 1 1 d D U . . .
C43F C 0.94558(7) 0.13748(8) 1.12215(6) 0.0380(5) Uani 1 1 d D U . . .
H43F H 0.927484 0.144112 1.138399 0.046 Uiso 1 1 calc R . . . .
C44F C 0.97077(7) 0.10098(8) 1.12212(6) 0.0363(5) Uani 1 1 d D U . . .
H44F H 0.973667 0.077588 1.138039 0.044 Uiso 1 1 calc R . . . .
C45F C 0.99110(7) 0.10596(7) 1.09355(5) 0.0316(4) Uani 1 1 d D U . . .
C46F C 0.93137(7) 0.20375(8) 1.08569(6) 0.0359(5) Uani 1 1 d . U . . .
H46K H 0.903611 0.203815 1.093170 0.043 Uiso 1 1 calc R . . . .
H46L H 0.928165 0.206273 1.060917 0.043 Uiso 1 1 calc R . . . .
C51F C 0.95214(7) 0.36695(8) 1.08732(6) 0.0345(4) Uani 1 1 d D U . . .
C52F C 0.91930(7) 0.37047(8) 1.06319(6) 0.0378(5) Uani 1 1 d D U . . .
H52F H 0.911984 0.398650 1.053880 0.045 Uiso 1 1 calc R . . . .
C53F C 0.89601(8) 0.33264(8) 1.05189(6) 0.0417(5) Uani 1 1 d D U . . .
H53F H 0.872958 0.335793 1.035517 0.050 Uiso 1 1 calc R . . . .
C54F C 0.90666(7) 0.29186(8) 1.06446(6) 0.0369(5) Uani 1 1 d D U . . .
H54F H 0.890854 0.266723 1.056939 0.044 Uiso 1 1 calc R . . . .
C55F C 0.94129(7) 0.28668(7) 1.08877(5) 0.0326(4) Uani 1 1 d D U . . .
C56F C 0.96401(6) 0.32478(7) 1.10094(5) 0.0323(4) Uani 1 1 d D U . . .
C61F C 0.99795(7) 0.31893(8) 1.12587(6) 0.0384(5) Uani 1 1 d D U . . .
H61F H 1.012811 0.344083 1.134698 0.046 Uiso 1 1 calc R . . . .
C62F C 1.00940(7) 0.27801(9) 1.13724(6) 0.0423(5) Uani 1 1 d D U . . .
H62F H 1.032009 0.274853 1.154032 0.051 Uiso 1 1 calc R . . . .
C63F C 0.98796(7) 0.23992(9) 1.12431(6) 0.0405(5) Uani 1 1 d D U . . .
H63F H 0.996586 0.211410 1.132197 0.049 Uiso 1 1 calc R . . . .
C64F C 0.95493(7) 0.24396(8) 1.10054(6) 0.0347(4) Uani 1 1 d D U . . .
N11G N 0.6750(3) 0.2811(3) 0.9502(2) 0.061(2) Uani 0.2769(18) 1 d D U . A -1
C12G C 0.7073(3) 0.2995(4) 0.9683(2) 0.057(2) Uani 0.2769(18) 1 d D U . A -1
C13G C 0.7460(3) 0.2973(3) 0.9594(2) 0.060(3) Uani 0.2769(18) 1 d D U . A -1
H13G H 0.767883 0.311879 0.972552 0.072 Uiso 0.2769(18) 1 calc R . . A -1
C14G C 0.7531(4) 0.2747(4) 0.9321(3) 0.070(4) Uani 0.2769(18) 1 d D U . A -1
H14G H 0.778915 0.276406 0.923505 0.084 Uiso 0.2769(18) 1 calc R . . A -1
C15G C 0.7233(2) 0.2498(3) 0.9174(2) 0.0332(16) Uani 0.2769(18) 1 d D U . A -1
H15G H 0.728948 0.226917 0.902326 0.040 Uiso 0.2769(18) 1 calc R . . A -1
C16G C 0.6845(3) 0.2576(4) 0.9245(2) 0.065(3) Uani 0.2769(18) 1 d D U . A -1
H16G H 0.662710 0.245394 0.909802 0.078 Uiso 0.2769(18) 1 calc R . . A -1
S17G S 0.69195(10) 0.33090(13) 1.00217(8) 0.0671(10) Uani 0.2769(18) 1 d . U . A -1
N21G N 0.7318(3) 0.2519(4) 1.0505(3) 0.079(3) Uani 0.2769(18) 1 d D U . A -1
C22G C 0.7561(3) 0.2908(4) 1.0517(2) 0.057(2) Uani 0.2769(18) 1 d D U . A -1
C23G C 0.7931(3) 0.2927(3) 1.07060(19) 0.0471(18) Uani 0.2769(18) 1 d D U . A -1
H23G H 0.810708 0.317764 1.072728 0.056 Uiso 0.2769(18) 1 calc R . . A -1
C24G C 0.8008(5) 0.2534(4) 1.0858(2) 0.074(3) Uani 0.2769(18) 1 d D U . A -1
H24G H 0.825031 0.252803 1.101122 0.089 Uiso 0.2769(18) 1 calc R . . A -1
C25G C 0.7805(4) 0.2151(3) 1.0833(3) 0.079(3) Uani 0.2769(18) 1 d D U . A -1
H25G H 0.791853 0.189653 1.094711 0.094 Uiso 0.2769(18) 1 calc R . . A -1
C26G C 0.7459(5) 0.2126(5) 1.0656(3) 0.095(4) Uani 0.2769(18) 1 d D U . A -1
H26M H 0.730756 0.185764 1.062855 0.113 Uiso 0.2769(18) 1 calc R . . A -1
S27G S 0.74600(12) 0.34170(14) 1.03184(9) 0.0628(9) Uani 0.2769(18) 1 d . U . A -1
B11 B 0.67386(8) 0.45300(10) 1.06903(8) 0.0423(6) Uani 1 1 d D U . . .
F12 F 0.69359(6) 0.49349(7) 1.07375(7) 0.0843(7) Uani 1 1 d D U . . .
F13 F 0.70306(5) 0.41933(6) 1.07141(4) 0.0529(4) Uani 1 1 d D U . . .
F14 F 0.64660(5) 0.44677(6) 1.09283(4) 0.0493(4) Uani 1 1 d D U . . .
F15 F 0.65176(5) 0.45147(7) 1.03739(4) 0.0616(5) Uani 1 1 d D U . . .
B21 B 0.63365(12) 0.16723(12) 1.04930(9) 0.0568(8) Uani 1 1 d D U . . .
F22 F 0.66327(7) 0.15902(7) 1.02794(5) 0.0727(5) Uani 1 1 d D U . . .
F23 F 0.63533(7) 0.21097(7) 1.05948(6) 0.0823(6) Uani 1 1 d D U . . .
F24 F 0.59601(7) 0.15850(8) 1.03213(6) 0.0844(7) Uani 1 1 d D U . . .
F25 F 0.64104(8) 0.14197(9) 1.07752(5) 0.0970(8) Uani 1 1 d D U . . .
B31 B 0.49045(9) 0.44022(12) 1.15208(8) 0.0490(7) Uani 1 1 d D U . . .
F32 F 0.45945(8) 0.41690(9) 1.13391(7) 0.0990(8) Uani 1 1 d D U . . .
F33 F 0.47643(6) 0.48276(7) 1.15754(5) 0.0715(5) Uani 1 1 d D U . . .
F34 F 0.50297(5) 0.41878(6) 1.18269(4) 0.0585(4) Uani 1 1 d D U . . .
F35 F 0.52364(5) 0.44346(6) 1.13391(4) 0.0532(4) Uani 1 1 d D U . . .
B41 B 0.93454(9) 0.59493(11) 0.96946(8) 0.0476(7) Uani 1 1 d D U . . .
F42 F 0.97255(6) 0.60374(6) 0.98641(5) 0.0674(5) Uani 1 1 d D U . . .
F43 F 0.93346(5) 0.60913(6) 0.93631(4) 0.0539(4) Uani 1 1 d D U . . .
F44 F 0.90433(6) 0.61806(8) 0.98395(5) 0.0786(6) Uani 1 1 d D U . . .
F45 F 0.92691(6) 0.55013(6) 0.97079(6) 0.0746(6) Uani 1 1 d D U . . .
B51 B 0.79236(19) 0.24034(18) 1.31556(17) 0.130(2) Uani 1 1 d D U . . .
F52 F 0.75174(11) 0.23312(10) 1.32096(10) 0.1529(16) Uani 1 1 d D U . . .
F53 F 0.79188(11) 0.24831(13) 1.27984(9) 0.1436(14) Uani 1 1 d D U . . .
F54 F 0.81592(13) 0.20384(11) 1.32412(12) 0.196(2) Uani 1 1 d D U . . .
F55 F 0.80636(9) 0.27611(9) 1.33381(8) 0.1151(11) Uani 1 1 d D U . . .
B61 B 0.94267(14) 0.4687(2) 1.28280(17) 0.0493(14) Uani 0.5 1 d D U . . .
F62 F 0.91140(11) 0.49470(15) 1.28080(12) 0.0785(12) Uani 0.5 1 d D U . . .
F63 F 0.93582(17) 0.4294(2) 1.26689(17) 0.128(2) Uani 0.5 1 d D U . . .
F64 F 0.97639(13) 0.4865(2) 1.27514(14) 0.1046(18) Uani 0.5 1 d D U . . .
F65 F 0.94856(11) 0.45394(14) 1.31727(10) 0.0653(9) Uani 0.5 1 d D U . . .
B71 B 0.85962(13) 0.22668(13) 1.16429(17) 0.0971(19) Uani 1 1 d D U . . .
F72 F 0.89773(9) 0.24267(11) 1.17472(15) 0.186(2) Uani 1 1 d D U . . .
F73 F 0.86236(7) 0.19005(8) 1.14772(7) 0.0945(8) Uani 1 1 d D U . . .
F74 F 0.83797(14) 0.21574(15) 1.19151(13) 0.198(2) Uani 1 1 d D U . . .
F75 F 0.83514(10) 0.25984(12) 1.15617(13) 0.1604(16) Uani 1 1 d D U . . .
B81 B 0.7207(3) 0.5565(4) 1.2111(2) 0.102(3) Uani 0.5 1 d D U . . .
F82 F 0.75227(17) 0.57526(15) 1.22414(10) 0.0839(14) Uani 0.5 1 d D U . . .
F83 F 0.6819(2) 0.5754(3) 1.2196(2) 0.174(3) Uani 0.5 1 d D U . . .
F84 F 0.71781(18) 0.5125(2) 1.21899(13) 0.1167(19) Uani 0.5 1 d D U . . .
F85 F 0.7233(2) 0.5541(2) 1.17522(14) 0.132(2) Uani 0.5 1 d D U . . .
B91 B 0.4901(2) 0.1781(2) 1.2441(2) 0.117(3) Uani 1 1 d D U . . .
F92 F 0.47085(12) 0.18566(14) 1.21090(10) 0.1523(14) Uani 1 1 d D U . . .
F93 F 0.500000 0.22128(10) 1.250000 0.1071(13) Uani 1 2 d DS TU P . .
F94 F 0.53097(6) 0.15507(6) 1.23958(5) 0.0617(5) Uani 1 1 d D U . . .
O31S O 0.65100(9) 0.29989(10) 0.98614(7) 0.0553(7) Uani 0.7231(18) 1 d D U . A -2
H31S H 0.662130 0.322308 0.995610 0.083 Uiso 0.7231(18) 1 calc R . . A -2
C32S C 0.67282(15) 0.26196(14) 0.99739(12) 0.0658(12) Uani 0.7231(18) 1 d D U . A -2
H32A H 0.654165 0.236559 0.996405 0.099 Uiso 0.7231(18) 1 calc GR . . A -2
H32B H 0.684990 0.266433 1.020579 0.099 Uiso 0.7231(18) 1 calc GR . . A -2
H32C H 0.694602 0.256340 0.983053 0.099 Uiso 0.7231(18) 1 calc GR . . A -2
O41S O 0.70727(13) 0.36566(13) 1.01326(9) 0.0504(9) Uani 0.5 1 d D U . B -2
H41S H 0.702461 0.380916 1.029901 0.076 Uiso 0.5 1 calc GR . . B -2
C42S C 0.7487(2) 0.3479(3) 1.0189(2) 0.0628(9) Uani 0.5 1 d D U . B -2
H42A H 0.754670 0.330936 0.999163 0.094 Uiso 0.5 1 calc GR . . B -2
H42B H 0.751026 0.328477 1.038593 0.094 Uiso 0.5 1 calc GR . . B -2
H42C H 0.768353 0.372291 1.022713 0.094 Uiso 0.5 1 calc GR . . B -2

loop_
_atom_site_aniso_label
_atom_site_aniso_U_11
_atom_site_aniso_U_22
_atom_site_aniso_U_33
_atom_site_aniso_U_23
_atom_site_aniso_U_13
_atom_site_aniso_U_12
Co1 0.02685(14) 0.03338(15) 0.02623(14) -0.00563(11) 0.00419(10) -0.00280(10)
Co2 0.02741(14) 0.02834(14) 0.03192(15) -0.00226(11) 0.00242(11) -0.00391(10)
Co3 0.03439(15) 0.03846(17) 0.02752(14) 0.00677(12) 0.00396(11) 0.00569(12)
Co4 0.03131(14) 0.02798(14) 0.02827(14) -0.00179(11) -0.00073(11) 0.00022(10)
N11A 0.0318(9) 0.0342(9) 0.0297(9) -0.0012(7) 0.0037(7) -0.0049(7)
C12A 0.0376(11) 0.0292(10) 0.0302(10) -0.0011(8) 0.0024(8) -0.0052(8)
C13A 0.0505(13) 0.0361(12) 0.0292(10) -0.0045(9) 0.0003(9) -0.0095(10)
C14A 0.0507(14) 0.0445(14) 0.0378(12) -0.0023(10) -0.0076(10) -0.0177(11)
C15A 0.0369(12) 0.0538(15) 0.0427(13) 0.0053(11) -0.0029(10) -0.0167(11)
C16A 0.0357(11) 0.0458(13) 0.0346(11) -0.0006(10) 0.0049(9) -0.0117(10)
N21A 0.0276(8) 0.0299(9) 0.0306(8) -0.0044(7) 0.0066(7) -0.0032(6)
N22A 0.0303(9) 0.0363(10) 0.0407(10) -0.0095(8) 0.0117(8) -0.0038(7)
C23A 0.0426(13) 0.0586(16) 0.0516(15) -0.0228(13) 0.0201(11) -0.0051(12)
C24A 0.0456(13) 0.0507(15) 0.0443(13) -0.0194(11) 0.0146(11) -0.0038(11)
C25A 0.0377(11) 0.0306(10) 0.0331(10) -0.0068(8) 0.0077(9) -0.0034(8)
C26A 0.0280(10) 0.0361(11) 0.0398(12) -0.0018(9) 0.0072(9) -0.0026(8)
N31A 0.0303(9) 0.0389(10) 0.0495(12) -0.0107(9) 0.0050(8) -0.0063(8)
C32A 0.0336(11) 0.0478(14) 0.0473(14) -0.0162(11) 0.0030(10) -0.0065(10)
C33A 0.0406(14) 0.068(2) 0.076(2) -0.0364(17) 0.0044(13) -0.0150(13)
C34A 0.0400(15) 0.073(2) 0.111(3) -0.044(2) 0.0090(16) -0.0199(14)
C35A 0.0353(14) 0.074(2) 0.102(3) -0.030(2) 0.0172(16) -0.0170(14)
C36A 0.0347(12) 0.0629(17) 0.0659(18) -0.0245(14) 0.0135(12) -0.0130(12)
N41A 0.0293(9) 0.0346(9) 0.0366(9) -0.0056(7) 0.0048(7) -0.0034(7)
N42A 0.0369(9) 0.0320(9) 0.0362(10) -0.0011(7) 0.0114(8) -0.0010(7)
C43A 0.0492(13) 0.0336(11) 0.0377(12) -0.0043(9) 0.0122(10) 0.0010(10)
C44A 0.0476(13) 0.0359(12) 0.0387(12) -0.0090(10) 0.0055(10) -0.0005(10)
C45A 0.0364(11) 0.0352(11) 0.0393(12) -0.0073(9) 0.0027(9) -0.0035(9)
C46A 0.0309(10) 0.0364(11) 0.0413(12) 0.0039(9) 0.0071(9) -0.0009(8)
C51A 0.0287(10) 0.0373(11) 0.0312(10) 0.0016(8) 0.0079(8) -0.0026(8)
C52A 0.0280(10) 0.0465(13) 0.0362(11) 0.0050(10) 0.0051(8) -0.0058(9)
C53A 0.0275(10) 0.0522(14) 0.0413(12) 0.0131(11) 0.0003(9) -0.0041(9)
C54A 0.0285(10) 0.0425(12) 0.0431(12) 0.0120(10) 0.0037(9) -0.0015(9)
C55A 0.0261(9) 0.0394(11) 0.0311(10) 0.0032(8) 0.0070(8) -0.0017(8)
C56A 0.0258(9) 0.0359(10) 0.0305(10) 0.0009(8) 0.0067(7) 0.0000(8)
C61A 0.0303(10) 0.0350(11) 0.0338(10) 0.0034(8) 0.0051(8) -0.0002(8)
C62A 0.0320(10) 0.0399(12) 0.0334(11) 0.0031(9) 0.0017(8) -0.0001(9)
C63A 0.0318(10) 0.0370(11) 0.0313(10) 0.0002(8) 0.0023(8) -0.0059(8)
C64A 0.0302(10) 0.0336(10) 0.0337(10) 0.0004(8) 0.0091(8) -0.0015(8)
N11B 0.0314(9) 0.0378(10) 0.0293(9) -0.0034(7) 0.0011(7) 0.0006(7)
C12B 0.0391(11) 0.0347(11) 0.0260(9) -0.0005(8) 0.0066(8) 0.0028(8)
C13B 0.0495(14) 0.0384(12) 0.0372(12) 0.0065(10) 0.0079(10) 0.0071(10)
C14B 0.0580(16) 0.0549(16) 0.0402(13) 0.0106(12) 0.0082(12) 0.0207(13)
C15B 0.0474(14) 0.0729(19) 0.0364(13) 0.0035(12) -0.0039(11) 0.0197(13)
C16B 0.0379(12) 0.0532(15) 0.0353(12) -0.0022(10) -0.0035(9) 0.0064(10)
N21B 0.0266(8) 0.0297(8) 0.0284(8) 0.0019(7) 0.0007(6) -0.0047(6)
N22B 0.0264(8) 0.0365(9) 0.0334(9) 0.0020(7) -0.0017(7) -0.0072(7)
C23B 0.0368(11) 0.0421(12) 0.0364(11) 0.0016(9) 0.0035(9) -0.0138(9)
C24B 0.0422(12) 0.0311(11) 0.0393(12) 0.0012(9) 0.0090(9) -0.0103(9)
C25B 0.0367(11) 0.0289(10) 0.0282(10) 0.0000(8) 0.0054(8) -0.0035(8)
C26B 0.0274(10) 0.0446(13) 0.0368(11) 0.0061(10) -0.0013(8) -0.0029(9)
N31B 0.0452(11) 0.0426(11) 0.0312(9) 0.0101(8) 0.0015(8) 0.0067(9)
C32B 0.0596(15) 0.0430(13) 0.0293(11) 0.0081(10) -0.0003(10) 0.0076(11)
C33B 0.083(2) 0.0412(14) 0.0449(15) 0.0055(12) -0.0095(14) 0.0073(14)
C34B 0.085(2) 0.0438(15) 0.0438(15) 0.0089(12) -0.0047(14) 0.0212(14)
C35B 0.0574(16) 0.0536(16) 0.0413(14) 0.0146(12) -0.0002(12) 0.0175(12)
C36B 0.0451(13) 0.0465(14) 0.0374(12) 0.0105(10) 0.0000(10) 0.0100(11)
N41B 0.0457(11) 0.0373(10) 0.0297(9) 0.0063(8) -0.0002(8) 0.0019(8)
N42B 0.0453(11) 0.0438(11) 0.0370(10) 0.0083(9) -0.0028(9) -0.0018(9)
C43B 0.0593(17) 0.0520(16) 0.0527(16) 0.0114(13) -0.0106(13) -0.0098(13)
C44B 0.076(2) 0.0450(15) 0.0588(18) 0.0151(13) -0.0149(15) -0.0110(14)
C45B 0.0563(15) 0.0406(13) 0.0372(12) 0.0084(10) -0.0029(11) 0.0007(11)
C46B 0.0419(12) 0.0429(13) 0.0346(11) 0.0070(10) -0.0029(9) 0.0022(10)
C51B 0.0291(10) 0.0371(11) 0.0321(10) 0.0025(9) -0.0043(8) -0.0029(8)
C52B 0.0369(11) 0.0359(11) 0.0370(11) 0.0044(9) -0.0012(9) 0.0021(9)
C53B 0.0416(12) 0.0435(13) 0.0357(11) 0.0004(10) 0.0005(9) 0.0103(10)
C54B 0.0407(12) 0.0426(12) 0.0329(11) 0.0006(9) -0.0017(9) 0.0040(10)
C55B 0.0327(10) 0.0390(11) 0.0306(10) 0.0007(9) -0.0042(8) -0.0004(8)
C56B 0.0287(10) 0.0373(11) 0.0331(10) 0.0014(9) -0.0036(8) -0.0009(8)
C61B 0.0348(11) 0.0464(13) 0.0366(12) 0.0006(10) 0.0003(9) 0.0077(9)
C62B 0.0462(14) 0.0432(13) 0.0445(13) 0.0015(11) 0.0005(11) 0.0134(11)
C63B 0.0491(14) 0.0417(13) 0.0374(12) 0.0060(10) -0.0031(10) 0.0072(10)
C64B 0.0385(12) 0.0396(12) 0.0331(11) 0.0038(9) -0.0031(9) 0.0009(9)
N11C 0.0359(9) 0.0396(10) 0.0297(9) 0.0072(8) 0.0035(7) 0.0029(8)
C12C 0.0386(11) 0.0380(11) 0.0299(10) 0.0076(9) 0.0045(8) 0.0026(9)
C13C 0.0559(15) 0.0394(13) 0.0353(12) 0.0048(10) 0.0087(11) 0.0038(11)
C14C 0.0467(13) 0.0497(14) 0.0396(13) 0.0063(11) 0.0151(10) 0.0057(11)
C15C 0.0391(12) 0.0541(15) 0.0389(12) 0.0131(11) 0.0094(10) 0.0042(10)
C16C 0.0366(11) 0.0498(14) 0.0321(11) 0.0092(10) 0.0036(9) 0.0029(10)
N21C 0.0326(9) 0.0424(11) 0.0339(9) 0.0083(8) 0.0043(7) 0.0030(8)
N22C 0.0334(10) 0.0594(14) 0.0397(11) 0.0099(10) 0.0006(8) -0.0027(9)
C23C 0.0478(15) 0.076(2) 0.0447(15) 0.0060(14) -0.0045(12) -0.0141(14)
C24C 0.0519(15) 0.0628(17) 0.0371(13) -0.0015(12) 0.0035(11) -0.0130(13)
C25C 0.0428(12) 0.0407(12) 0.0333(11) 0.0074(9) 0.0039(9) 0.0002(10)
C26C 0.0332(11) 0.0576(16) 0.0448(13) 0.0154(12) 0.0055(10) 0.0042(11)
N31C 0.0376(10) 0.0315(9) 0.0358(10) 0.0014(7) 0.0038(8) -0.0009(7)
C32C 0.0347(10) 0.0316(10) 0.0328(10) 0.0018(8) 0.0024(8) 0.0051(8)
C33C 0.0418(12) 0.0463(13) 0.0355(11) 0.0013(10) 0.0065(10) 0.0086(10)
C34C 0.0477(14) 0.0477(14) 0.0479(14) 0.0041(11) 0.0159(11) 0.0011(11)
C35C 0.0420(13) 0.0479(15) 0.0593(16) 0.0022(12) 0.0121(12) -0.0073(11)
C36C 0.0421(12) 0.0378(12) 0.0463(13) -0.0024(10) 0.0042(10) -0.0062(10)
N41C 0.0308(8) 0.0296(9) 0.0292(8) -0.0013(7) -0.0005(7) 0.0015(7)
N42C 0.0327(9) 0.0295(9) 0.0308(9) -0.0012(7) 0.0005(7) 0.0011(7)
C43C 0.0376(11) 0.0315(10) 0.0335(11) -0.0051(8) -0.0028(9) 0.0016(8)
C44C 0.0384(11) 0.0349(11) 0.0294(10) -0.0042(8) -0.0015(8) 0.0059(9)
C45C 0.0345(10) 0.0320(10) 0.0297(10) -0.0001(8) 0.0009(8) 0.0056(8)
C46C 0.0345(11) 0.0325(10) 0.0340(11) -0.0023(8) 0.0017(8) 0.0029(8)
C51C 0.0296(10) 0.0443(13) 0.0398(12) 0.0069(10) 0.0007(9) -0.0005(9)
C52C 0.0337(11) 0.0537(15) 0.0421(13) 0.0033(11) 0.0093(10) 0.0017(10)
C53C 0.0393(12) 0.0380(12) 0.0548(15) 0.0010(11) 0.0137(11) 0.0052(10)
C54C 0.0357(11) 0.0341(11) 0.0431(12) 0.0019(9) 0.0061(9) 0.0010(9)
C55C 0.0294(10) 0.0333(11) 0.0367(11) -0.0019(8) 0.0013(8) -0.0002(8)
C56C 0.0278(10) 0.0358(11) 0.0384(11) 0.0016(9) -0.0008(8) 0.0015(8)
C61C 0.0334(11) 0.0329(11) 0.0446(13) 0.0039(9) -0.0028(9) 0.0007(9)
C62C 0.0334(11) 0.0314(11) 0.0461(13) -0.0014(9) -0.0001(9) 0.0030(8)
C63C 0.0332(11) 0.0348(11) 0.0362(11) -0.0016(9) 0.0028(9) 0.0013(8)
C64C 0.0300(10) 0.0303(10) 0.0341(10) -0.0025(8) 0.0010(8) -0.0018(8)
N11D 0.0330(9) 0.0398(10) 0.0355(10) -0.0061(8) -0.0033(7) 0.0003(8)
C12D 0.0335(11) 0.0408(12) 0.0365(11) -0.0083(9) 0.0003(9) -0.0023(9)
C13D 0.0422(13) 0.0466(14) 0.0530(15) -0.0140(12) -0.0049(11) -0.0066(11)
C14D 0.0437(14) 0.0651(18) 0.0606(18) -0.0206(15) -0.0162(13) -0.0039(13)
C15D 0.0459(15) 0.0653(18) 0.0559(17) -0.0152(14) -0.0190(13) 0.0090(13)
C16D 0.0427(13) 0.0483(14) 0.0476(14) -0.0044(11) -0.0125(11) 0.0015(11)
N21D 0.0320(9) 0.0297(9) 0.0319(9) -0.0010(7) -0.0005(7) 0.0007(7)
N22D 0.0368(9) 0.0292(9) 0.0304(9) -0.0003(7) 0.0011(7) -0.0001(7)
C23D 0.0477(13) 0.0269(10) 0.0365(11) -0.0020(8) 0.0080(10) -0.0007(9)
C24D 0.0430(12) 0.0311(11) 0.0414(12) -0.0069(9) 0.0081(10) -0.0061(9)
C25D 0.0350(11) 0.0328(11) 0.0344(11) -0.0050(8) 0.0031(8) -0.0035(8)
C26D 0.0327(10) 0.0313(10) 0.0304(10) -0.0008(8) 0.0018(8) 0.0010(8)
N31D 0.0293(8) 0.0374(9) 0.0297(9) -0.0087(7) 0.0028(7) -0.0007(7)
C32D 0.0318(10) 0.0361(11) 0.0293(10) -0.0081(8) 0.0062(8) -0.0009(8)
C33D 0.0374(11) 0.0382(12) 0.0363(11) -0.0126(9) 0.0043(9) -0.0053(9)
C34D 0.0373(12) 0.0492(14) 0.0380(12) -0.0174(10) 0.0023(9) -0.0083(10)
C35D 0.0344(12) 0.0554(15) 0.0387(12) -0.0133(11) -0.0047(9) -0.0001(10)
C36D 0.0352(11) 0.0395(12) 0.0348(11) -0.0072(9) -0.0016(9) 0.0015(9)
N41D 0.0284(8) 0.0393(10) 0.0262(8) -0.0045(7) 0.0024(7) 0.0027(7)
N42D 0.0352(9) 0.0402(10) 0.0295(9) -0.0031(8) -0.0002(7) 0.0039(8)
C43D 0.0443(13) 0.0390(12) 0.0373(12) 0.0001(10) 0.0010(10) 0.0062(10)
C44D 0.0439(13) 0.0382(12) 0.0387(12) -0.0054(10) 0.0026(10) -0.0003(10)
C45D 0.0326(10) 0.0359(11) 0.0277(9) -0.0050(8) 0.0058(8) -0.0019(8)
C46D 0.0308(10) 0.0418(12) 0.0321(10) -0.0009(9) -0.0011(8) 0.0002(9)
C51D 0.0300(10) 0.0293(10) 0.0300(10) 0.0032(8) 0.0023(8) 0.0023(8)
C52D 0.0321(10) 0.0367(11) 0.0342(11) 0.0015(9) 0.0007(8) -0.0043(8)
C53D 0.0285(10) 0.0450(13) 0.0367(11) 0.0023(9) 0.0059(8) -0.0050(9)
C54D 0.0308(10) 0.0438(12) 0.0296(10) 0.0019(9) 0.0039(8) -0.0014(9)
C55D 0.0279(9) 0.0331(10) 0.0287(9) 0.0050(8) 0.0022(7) 0.0016(8)
C56D 0.0280(9) 0.0288(10) 0.0297(9) 0.0025(8) 0.0012(7) 0.0014(7)
C61D 0.0280(9) 0.0369(11) 0.0318(10) 0.0025(8) 0.0054(8) 0.0016(8)
C62D 0.0271(10) 0.0430(12) 0.0373(11) 0.0016(9) 0.0027(8) -0.0011(9)
C63D 0.0287(10) 0.0415(12) 0.0316(10) 0.0000(9) -0.0005(8) -0.0010(8)
C64D 0.0286(10) 0.0365(11) 0.0295(10) 0.0008(8) -0.0023(8) 0.0024(8)
N11E 0.0311(9) 0.0495(11) 0.0318(9) -0.0070(8) 0.0073(7) -0.0011(8)
C12E 0.0367(11) 0.0491(13) 0.0311(11) -0.0099(9) 0.0096(9) -0.0101(10)
C13E 0.0480(14) 0.0665(18) 0.0388(13) -0.0076(12) 0.0168(11) -0.0092(12)
C14E 0.0455(15) 0.088(2) 0.0481(15) -0.0092(15) 0.0247(12) 0.0034(14)
C15E 0.0430(14) 0.084(2) 0.0462(15) -0.0105(14) 0.0163(12) 0.0159(14)
C16E 0.0387(13) 0.0635(17) 0.0385(13) -0.0093(11) 0.0107(10) 0.0059(11)
N21E 0.0343(9) 0.0369(10) 0.0334(9) -0.0041(8) 0.0054(7) -0.0043(7)
N22E 0.0428(11) 0.0357(10) 0.0357(10) -0.0011(8) 0.0043(8) -0.0046(8)
C23E 0.0628(16) 0.0450(14) 0.0353(12) 0.0042(10) 0.0034(11) -0.0074(12)
C24E 0.0684(18) 0.0483(15) 0.0342(12) 0.0004(11) 0.0137(12) -0.0093(13)
C25E 0.0427(12) 0.0432(12) 0.0306(10) -0.0053(9) 0.0085(9) -0.0123(10)
C26E 0.0391(12) 0.0349(11) 0.0431(13) -0.0025(10) 0.0052(10) -0.0036(9)
N31E 0.0392(10) 0.0437(11) 0.0310(9) 0.0040(8) 0.0068(8) 0.0085(8)
C32E 0.0333(11) 0.0395(11) 0.0318(10) 0.0013(9) 0.0055(8) 0.0000(9)
C33E 0.0413(12) 0.0496(14) 0.0341(11) 0.0036(10) 0.0079(9) -0.0023(10)
C34E 0.0438(14) 0.0619(17) 0.0392(13) -0.0008(12) 0.0120(11) 0.0046(12)
C35E 0.0491(15) 0.0604(17) 0.0436(14) -0.0015(12) 0.0112(11) 0.0154(12)
C36E 0.0477(14) 0.0475(14) 0.0426(13) 0.0040(11) 0.0079(11) 0.0143(11)
N41E 0.0345(9) 0.0338(9) 0.0293(9) 0.0025(7) 0.0029(7) 0.0048(7)
N42E 0.0386(10) 0.0360(10) 0.0329(9) 0.0042(8) 0.0029(8) 0.0081(8)
C43E 0.0455(13) 0.0378(12) 0.0403(12) 0.0089(10) 0.0023(10) 0.0065(10)
C44E 0.0444(13) 0.0430(13) 0.0336(11) 0.0095(10) 0.0024(9) 0.0006(10)
C45E 0.0352(11) 0.0355(11) 0.0291(10) 0.0034(8) 0.0032(8) 0.0003(8)
C46E 0.0325(10) 0.0368(11) 0.0364(11) 0.0035(9) 0.0050(8) 0.0049(9)
C51E 0.0351(11) 0.0297(10) 0.0377(11) 0.0037(8) 0.0045(9) -0.0010(8)
C52E 0.0364(11) 0.0367(12) 0.0397(12) 0.0019(9) 0.0094(9) -0.0036(9)
C53E 0.0308(11) 0.0433(13) 0.0490(13) -0.0013(10) 0.0096(10) -0.0078(9)
C54E 0.0341(11) 0.0343(11) 0.0392(12) -0.0008(9) 0.0041(9) -0.0047(9)
C55E 0.0306(10) 0.0283(10) 0.0370(11) 0.0037(8) 0.0033(8) 0.0028(8)
C56E 0.0318(10) 0.0284(10) 0.0419(12) 0.0031(9) 0.0047(9) 0.0009(8)
C61E 0.0320(11) 0.0416(13) 0.0520(14) -0.0073(11) 0.0060(10) -0.0028(9)
C62E 0.0276(11) 0.0460(14) 0.0668(17) -0.0096(12) 0.0094(11) -0.0038(9)
C63E 0.0341(11) 0.0404(12) 0.0505(14) -0.0018(10) 0.0107(10) 0.0016(9)
C64E 0.0318(10) 0.0303(10) 0.0383(11) 0.0027(8) 0.0049(9) 0.0037(8)
N11F 0.0329(9) 0.0301(9) 0.0459(11) 0.0052(8) 0.0021(8) -0.0049(7)
C12F 0.0365(11) 0.0359(11) 0.0427(12) 0.0050(9) 0.0013(9) -0.0116(9)
C13F 0.0495(15) 0.0483(15) 0.0483(14) 0.0123(12) -0.0018(11) -0.0125(11)
C14F 0.0561(17) 0.0431(15) 0.0678(19) 0.0206(13) -0.0071(14) -0.0054(12)
C15F 0.0471(15) 0.0393(14) 0.081(2) 0.0080(14) 0.0038(14) 0.0055(11)
C16F 0.0390(12) 0.0348(12) 0.0569(15) 0.0043(11) 0.0047(11) 0.0026(9)
N21F 0.0342(9) 0.0336(9) 0.0339(9) -0.0037(7) 0.0065(7) -0.0055(7)
N22F 0.0372(10) 0.0404(10) 0.0384(10) -0.0049(8) 0.0093(8) -0.0051(8)
C23F 0.0474(14) 0.0575(16) 0.0391(13) -0.0051(11) 0.0155(11) -0.0092(12)
C24F 0.0521(15) 0.0528(15) 0.0401(13) 0.0038(11) 0.0121(11) -0.0141(12)
C25F 0.0401(12) 0.0367(11) 0.0368(11) 0.0000(9) 0.0047(9) -0.0124(9)
C26F 0.0339(11) 0.0416(12) 0.0388(12) -0.0099(10) 0.0057(9) -0.0010(9)
N31F 0.0318(9) 0.0307(9) 0.0317(9) -0.0015(7) 0.0013(7) 0.0024(7)
C32F 0.0295(10) 0.0308(10) 0.0313(10) -0.0013(8) -0.0016(8) -0.0005(8)
C33F 0.0391(12) 0.0325(11) 0.0351(11) 0.0020(9) 0.0014(9) 0.0029(9)
C34F 0.0407(12) 0.0309(11) 0.0433(13) 0.0012(9) 0.0016(10) 0.0053(9)
C35F 0.0386(12) 0.0356(11) 0.0436(13) -0.0027(10) 0.0052(10) 0.0063(9)
C36F 0.0379(11) 0.0343(11) 0.0356(11) -0.0035(9) 0.0046(9) 0.0028(9)
N41F 0.0319(9) 0.0313(9) 0.0303(9) -0.0018(7) 0.0016(7) 0.0038(7)
N42F 0.0331(9) 0.0353(9) 0.0329(9) -0.0025(7) 0.0030(7) 0.0062(7)
C43F 0.0353(11) 0.0451(13) 0.0334(11) -0.0022(9) 0.0038(9) 0.0054(9)
C44F 0.0351(11) 0.0414(12) 0.0317(11) 0.0030(9) 0.0012(8) 0.0039(9)
C45F 0.0316(10) 0.0333(10) 0.0290(10) 0.0004(8) -0.0003(8) 0.0012(8)
C46F 0.0350(11) 0.0354(11) 0.0358(11) -0.0060(9) -0.0029(9) 0.0093(9)
C51F 0.0318(10) 0.0376(11) 0.0343(11) -0.0083(9) 0.0047(8) 0.0024(8)
C52F 0.0365(11) 0.0342(11) 0.0413(12) -0.0051(9) -0.0024(9) 0.0028(9)
C53F 0.0405(12) 0.0392(12) 0.0423(13) -0.0052(10) -0.0097(10) 0.0058(10)
C54F 0.0348(11) 0.0353(11) 0.0387(12) -0.0051(9) -0.0048(9) 0.0042(9)
C55F 0.0321(10) 0.0354(11) 0.0294(10) -0.0069(8) -0.0006(8) 0.0039(8)
C56F 0.0303(10) 0.0362(11) 0.0299(10) -0.0076(8) 0.0019(8) 0.0039(8)
C61F 0.0338(11) 0.0449(13) 0.0347(11) -0.0116(10) -0.0039(9) 0.0007(9)
C62F 0.0363(12) 0.0505(14) 0.0369(12) -0.0085(10) -0.0093(9) 0.0076(10)
C63F 0.0412(12) 0.0414(12) 0.0367(12) -0.0049(10) -0.0052(9) 0.0096(10)
C64F 0.0328(10) 0.0381(11) 0.0325(10) -0.0066(9) 0.0004(8) 0.0054(8)
N11G 0.052(4) 0.082(6) 0.051(4) 0.006(4) 0.010(3) 0.002(4)
C12G 0.049(4) 0.071(6) 0.052(5) 0.015(4) 0.002(3) 0.009(4)
C13G 0.056(4) 0.077(7) 0.048(5) -0.003(4) 0.015(4) -0.012(4)
C14G 0.062(5) 0.120(9) 0.030(5) -0.011(6) 0.016(4) -0.030(6)
C15G 0.030(3) 0.045(4) 0.026(3) 0.015(3) 0.013(3) 0.012(3)
C16G 0.037(4) 0.119(8) 0.039(4) 0.010(4) 0.006(3) 0.021(4)
S17G 0.0630(18) 0.084(2) 0.0541(16) 0.0076(15) 0.0065(13) 0.0295(16)
N21G 0.076(6) 0.107(7) 0.055(6) -0.009(5) 0.013(5) -0.024(4)
C22G 0.044(4) 0.100(6) 0.028(4) 0.006(4) 0.007(3) -0.006(4)
C23G 0.046(4) 0.063(4) 0.032(4) -0.004(3) 0.004(3) 0.006(3)
C24G 0.121(9) 0.081(5) 0.024(4) 0.008(4) 0.023(5) 0.045(5)
C25G 0.118(8) 0.067(5) 0.066(6) 0.036(5) 0.075(5) 0.058(5)
C26G 0.153(9) 0.101(7) 0.040(7) -0.009(6) 0.059(6) -0.010(6)
S27G 0.0749(16) 0.0537(17) 0.058(2) -0.0055(18) 0.0003(17) -0.0027(12)
B11 0.0316(12) 0.0424(14) 0.0516(16) 0.0062(12) -0.0016(11) -0.0030(10)
F12 0.0618(11) 0.0500(11) 0.143(2) -0.0174(12) 0.0213(13) -0.0177(9)
F13 0.0373(8) 0.0559(10) 0.0641(10) 0.0053(8) -0.0005(7) 0.0055(7)
F14 0.0405(8) 0.0620(10) 0.0449(8) 0.0028(7) 0.0023(6) 0.0019(7)
F15 0.0464(9) 0.0915(14) 0.0456(9) 0.0214(9) -0.0013(7) 0.0039(8)
B21 0.065(2) 0.0562(19) 0.0466(17) -0.0028(14) -0.0039(15) 0.0189(16)
F22 0.0913(15) 0.0649(12) 0.0614(12) 0.0041(9) 0.0061(10) 0.0176(10)
F23 0.0969(16) 0.0598(12) 0.0869(15) -0.0129(11) -0.0040(12) 0.0174(11)
F24 0.0789(14) 0.0782(15) 0.0897(16) 0.0172(12) -0.0189(12) -0.0047(11)
F25 0.125(2) 0.1088(18) 0.0575(12) 0.0228(12) 0.0131(12) 0.0688(16)
B31 0.0413(15) 0.0615(19) 0.0433(15) -0.0047(14) 0.0007(12) 0.0019(13)
F32 0.0868(16) 0.0947(18) 0.1083(19) -0.0173(15) -0.0222(14) -0.0263(13)
F33 0.0647(11) 0.0755(13) 0.0729(13) -0.0139(10) 0.0012(9) 0.0263(10)
F34 0.0639(10) 0.0679(11) 0.0469(9) 0.0127(8) 0.0210(8) 0.0023(8)
F35 0.0624(10) 0.0577(10) 0.0416(8) 0.0136(7) 0.0150(7) 0.0156(8)
B41 0.0431(15) 0.0508(17) 0.0493(16) 0.0120(13) 0.0066(12) -0.0058(12)
F42 0.0549(10) 0.0593(11) 0.0836(13) 0.0071(10) -0.0131(9) -0.0006(8)
F43 0.0624(10) 0.0501(9) 0.0502(9) 0.0047(7) 0.0110(8) -0.0079(7)
F44 0.0661(12) 0.1109(18) 0.0620(12) 0.0113(11) 0.0210(10) 0.0145(11)
F45 0.0754(13) 0.0552(11) 0.0902(15) 0.0283(10) -0.0047(11) -0.0191(9)
B51 0.121(4) 0.077(3) 0.167(5) -0.026(4) -0.096(4) 0.022(3)
F52 0.131(2) 0.091(2) 0.211(4) 0.039(2) -0.099(3) -0.0230(18)
F53 0.135(3) 0.155(3) 0.126(3) -0.024(2) -0.050(2) 0.062(2)
F54 0.202(4) 0.096(2) 0.247(4) -0.050(2) -0.165(4) 0.071(2)
F55 0.1098(19) 0.0819(16) 0.134(2) -0.0248(16) -0.0721(18) 0.0209(14)
B61 0.0133(19) 0.060(3) 0.071(4) -0.006(3) -0.013(2) -0.0009(19)
F62 0.0468(19) 0.090(3) 0.100(3) 0.016(2) 0.016(2) 0.0033(19)
F63 0.090(4) 0.145(5) 0.135(5) -0.056(4) -0.041(3) 0.014(3)
F64 0.058(2) 0.146(5) 0.111(4) 0.055(4) 0.017(2) 0.002(3)
F65 0.057(2) 0.078(3) 0.064(2) 0.0046(18) 0.0188(17) -0.0019(18)
B71 0.062(2) 0.0425(19) 0.196(6) -0.022(3) 0.056(3) -0.0078(17)
F72 0.0887(19) 0.083(2) 0.388(7) -0.060(3) 0.035(3) -0.0301(16)
F73 0.0880(16) 0.0828(16) 0.120(2) -0.0361(14) 0.0455(15) -0.0097(12)
F74 0.205(4) 0.180(4) 0.233(5) -0.117(3) 0.136(4) -0.103(3)
F75 0.104(2) 0.111(3) 0.274(5) -0.015(3) 0.053(3) 0.0276(19)
B81 0.084(5) 0.162(8) 0.066(5) 0.058(5) 0.037(4) 0.051(5)
F82 0.131(4) 0.076(3) 0.047(2) 0.0191(19) 0.024(2) 0.055(3)
F83 0.139(6) 0.223(9) 0.160(7) 0.063(7) 0.025(5) 0.069(6)
F84 0.112(4) 0.176(5) 0.062(3) -0.009(3) 0.005(3) 0.040(4)
F85 0.193(7) 0.124(5) 0.086(4) 0.003(3) 0.042(4) 0.015(5)
B91 0.123(7) 0.110(4) 0.115(5) -0.048(4) -0.006(4) 0.031(4)
F92 0.138(3) 0.181(4) 0.144(3) 0.050(3) 0.038(2) 0.047(3)
F93 0.098(2) 0.0490(16) 0.184(4) 0.000 0.060(3) 0.000
F94 0.0854(13) 0.0475(10) 0.0535(10) -0.0024(8) 0.0134(9) 0.0147(9)
O31S 0.0562(16) 0.0616(17) 0.0481(15) 0.0069(13) 0.0061(12) -0.0006(13)
C32S 0.070(3) 0.070(3) 0.059(3) -0.008(2) 0.014(2) -0.004(2)
O41S 0.071(2) 0.046(2) 0.0341(18) -0.0091(16) 0.0029(17) -0.0153(18)
C42S 0.0749(16) 0.0537(17) 0.058(2) -0.0055(18) 0.0003(17) -0.0027(12)

loop_
_atom_type_symbol
_atom_type_description
_atom_type_scat_dispersion_real
_atom_type_scat_dispersion_imag
_atom_type_scat_source
C C 0.0032 0.0015 'International Tables Vol C Tables 4.2.6.8 and 6.1.1.4'
H H 0.0000 0.0000 'International Tables Vol C Tables 4.2.6.8 and 6.1.1.4'
B B 0.0013 0.0007 'International Tables Vol C Tables 4.2.6.8 and 6.1.1.4'
Co Co 0.3538 0.9121 'International Tables Vol C Tables 4.2.6.8 and 6.1.1.4'
F F 0.0171 0.0103 'International Tables Vol C Tables 4.2.6.8 and 6.1.1.4'
N N 0.0060 0.0030 'International Tables Vol C Tables 4.2.6.8 and 6.1.1.4'
O O 0.0106 0.0060 'International Tables Vol C Tables 4.2.6.8 and 6.1.1.4'
S S 0.1246 0.1234 'International Tables Vol C Tables 4.2.6.8 and 6.1.1.4'

loop_
_geom_angle_atom_site_label_1
_geom_angle_atom_site_label_2
_geom_angle_atom_site_label_3
_geom_angle
_geom_angle_site_symmetry_1
_geom_angle_site_symmetry_3
_geom_angle_publ_flag
N11A Co1 N21A 77.24(7) . . ?
N11A Co1 N31D 171.54(7) . . ?
N11A Co1 N41D 99.64(7) . . ?
N11A Co1 N11E 94.62(7) . . ?
N11A Co1 N21E 91.54(7) . . ?
N21A Co1 N11E 171.41(7) . . ?
N31D Co1 N21A 95.60(7) . . ?
N31D Co1 N41D 76.44(7) . . ?
N31D Co1 N11E 92.73(7) . . ?
N41D Co1 N21A 96.21(7) . . ?
N41D Co1 N11E 87.80(7) . . ?
N21E Co1 N21A 100.93(7) . . ?
N21E Co1 N31D 94.28(7) . . ?
N21E Co1 N41D 161.26(7) . . ?
N21E Co1 N11E 76.27(8) . . ?
N41A Co2 N31A 76.45(7) . . ?
N41A Co2 N21B 102.59(7) . . ?
N41A Co2 N21F 160.57(7) . . ?
N11B Co2 N31A 95.66(8) . . ?
N11B Co2 N41A 93.76(7) . . ?
N11B Co2 N21B 77.27(7) . . ?
N11B Co2 N11F 174.12(8) . . ?
N11B Co2 N21F 99.09(7) . . ?
N21B Co2 N31A 172.82(8) . . ?
N11F Co2 N31A 88.99(8) . . ?
N11F Co2 N41A 90.83(8) . . ?
N11F Co2 N21B 98.15(7) . . ?
N11F Co2 N21F 77.43(8) . . ?
N21F Co2 N31A 87.78(8) . . ?
N21F Co2 N21B 94.45(7) . . ?
N31B Co3 N41E 170.76(7) . 7_657 ?
N41B Co3 N31B 75.89(8) . . ?
N41B Co3 N31E 91.38(8) . 7_657 ?
N41B Co3 N41E 101.83(7) . 7_657 ?
N11C Co3 N31B 93.75(8) . . ?
N11C Co3 N41B 89.73(8) . . ?
N11C Co3 N31E 172.39(7) . 7_657 ?
N11C Co3 N41E 95.20(7) . 7_657 ?
N21C Co3 N31B 88.64(8) . . ?
N21C Co3 N41B 159.11(7) . . ?
N21C Co3 N11C 77.17(7) . . ?
N21C Co3 N31E 103.78(8) . 7_657 ?
N21C Co3 N41E 95.58(7) . 7_657 ?
N31E Co3 N31B 93.83(8) 7_657 . ?
N31E Co3 N41E 77.20(7) 7_657 7_657 ?
N41C Co4 N31C 75.84(7) . . ?
N41C Co4 N11D 167.86(7) . . ?
N41C Co4 N21D 101.67(7) . . ?
N41C Co4 N31F 89.82(7) . 7_657 ?
N41C Co4 N41F 103.17(7) . 7_657 ?
N11D Co4 N31C 92.05(8) . . ?
N11D Co4 N41F 88.92(7) . 7_657 ?
N21D Co4 N31C 89.16(7) . . ?
N21D Co4 N11D 76.97(7) . . ?
N21D Co4 N31F 168.43(7) . 7_657 ?
N21D Co4 N41F 99.30(7) . 7_657 ?
N31F Co4 N31C 95.02(7) 7_657 . ?
N31F Co4 N11D 92.07(7) 7_657 . ?
N31F Co4 N41F 76.49(7) 7_657 7_657 ?
N41F Co4 N31C 171.48(7) 7_657 . ?
C12A N11A Co1 115.45(14) . . ?
C16A N11A Co1 126.54(16) . . ?
C16A N11A C12A 118.01(19) . . ?
N11A C12A C13A 122.2(2) . . ?
N11A C12A C25A 115.74(18) . . ?
C13A C12A C25A 122.0(2) . . ?
C14A C13A C12A 118.8(2) . . ?
C15A C14A C13A 119.1(2) . . ?
C14A C15A C16A 119.0(2) . . ?
N11A C16A C15A 122.7(2) . . ?
N22A N21A Co1 143.01(14) . . ?
C25A N21A Co1 112.07(13) . . ?
C25A N21A N22A 104.83(17) . . ?
N21A N22A C23A 110.79(19) . . ?
N21A N22A C26A 123.27(17) . . ?
C23A N22A C26A 125.08(19) . . ?
C24A C23A N22A 108.6(2) . . ?
C23A C24A C25A 104.6(2) . . ?
N21A C25A C12A 118.97(19) . . ?
N21A C25A C24A 111.1(2) . . ?
C24A C25A C12A 129.9(2) . . ?
N22A C26A C51A 112.20(19) . . ?
C32A N31A Co2 114.35(15) . . ?
C36A N31A Co2 127.68(18) . . ?
C36A N31A C32A 117.8(2) . . ?
N31A C32A C33A 122.3(2) . . ?
N31A C32A C45A 116.1(2) . . ?
C33A C32A C45A 121.5(2) . . ?
C34A C33A C32A 118.4(3) . . ?
C35A C34A C33A 119.4(3) . . ?
C34A C35A C36A 118.5(3) . . ?
N31A C36A C35A 123.5(3) . . ?
N42A N41A Co2 139.26(14) . . ?
C45A N41A Co2 114.57(15) . . ?
C45A N41A N42A 104.92(18) . . ?
N41A N42A C46A 120.60(18) . . ?
C43A N42A N41A 110.89(19) . . ?
C43A N42A C46A 128.5(2) . . ?
N42A C43A C44A 107.8(2) . . ?
C43A C44A C45A 104.7(2) . . ?
N41A C45A C32A 118.1(2) . . ?
N41A C45A C44A 111.7(2) . . ?
C44A C45A C32A 130.1(2) . . ?
N42A C46A C64A 114.70(19) . . ?
C52A C51A C26A 121.0(2) . . ?
C52A C51A C56A 119.5(2) . . ?
C56A C51A C26A 119.48(19) . . ?
C51A C52A C53A 121.8(2) . . ?
C54A C53A C52A 119.7(2) . . ?
C53A C54A C55A 120.7(2) . . ?
C54A C55A C56A 119.0(2) . . ?
C54A C55A C64A 121.3(2) . . ?
C64A C55A C56A 119.64(19) . . ?
C51A C56A C55A 119.12(19) . . ?
C61A C56A C51A 122.7(2) . . ?
C61A C56A C55A 118.17(19) . . ?
C62A C61A C56A 121.1(2) . . ?
C61A C62A C63A 120.8(2) . . ?
C64A C63A C62A 120.1(2) . . ?
C55A C64A C46A 117.7(2) . . ?
C63A C64A C46A 122.3(2) . . ?
C63A C64A C55A 120.1(2) . . ?
C12B N11B Co2 116.01(14) . . ?
C12B N11B C16B 118.5(2) . . ?
C16B N11B Co2 125.45(17) . . ?
N11B C12B C13B 122.6(2) . . ?
N11B C12B C25B 115.62(19) . . ?
C13B C12B C25B 121.8(2) . . ?
C14B C13B C12B 118.3(3) . . ?
C15B C14B C13B 119.2(3) . . ?
C14B C15B C16B 119.5(3) . . ?
N11B C16B C15B 121.9(3) . . ?
N22B N21B Co2 142.25(14) . . ?
C25B N21B Co2 112.53(14) . . ?
C25B N21B N22B 105.16(17) . . ?
N21B N22B C26B 122.39(18) . . ?
C23B N22B N21B 110.65(19) . . ?
C23B N22B C26B 126.47(19) . . ?
N22B C23B C24B 108.1(2) . . ?
C23B C24B C25B 104.8(2) . . ?
N21B C25B C12B 118.02(19) . . ?
N21B C25B C24B 111.3(2) . . ?
C24B C25B C12B 130.6(2) . . ?
N22B C26B C51B 112.67(19) . . ?
C32B N31B Co3 115.25(16) . . ?
C36B N31B Co3 126.21(18) . . ?
C36B N31B C32B 118.3(2) . . ?
N31B C32B C33B 122.1(3) . . ?
N31B C32B C45B 115.2(2) . . ?
C33B C32B C45B 122.6(3) . . ?
C34B C33B C32B 118.5(3) . . ?
C35B C34B C33B 120.0(3) . . ?
C34B C35B C36B 118.5(3) . . ?
N31B C36B C35B 122.5(3) . . ?
N42B N41B Co3 137.69(16) . . ?
C45B N41B Co3 114.96(16) . . ?
C45B N41B N42B 105.3(2) . . ?
N41B N42B C46B 120.5(2) . . ?
C43B N42B N41B 111.4(2) . . ?
C43B N42B C46B 127.4(2) . . ?
N42B C43B C44B 107.6(3) . . ?
C43B C44B C45B 105.1(3) . . ?
N41B C45B C32B 117.4(2) . . ?
N41B C45B C44B 110.6(2) . . ?
C44B C45B C32B 132.0(2) . . ?
N42B C46B C64B 113.3(2) . . ?
C52B C51B C26B 121.1(2) . . ?
C52B C51B C56B 119.5(2) . . ?
C56B C51B C26B 119.4(2) . . ?
C51B C52B C53B 121.2(2) . . ?
C54B C53B C52B 120.7(2) . . ?
C53B C54B C55B 120.8(2) . . ?
C54B C55B C56B 118.7(2) . . ?
C54B C55B C64B 122.2(2) . . ?
C64B C55B C56B 119.1(2) . . ?
C51B C56B C55B 119.0(2) . . ?
C61B C56B C51B 122.0(2) . . ?
C61B C56B C55B 119.0(2) . . ?
C62B C61B C56B 120.2(2) . . ?
C61B C62B C63B 120.9(2) . . ?
C64B C63B C62B 120.6(2) . . ?
C55B C64B C46B 117.9(2) . . ?
C63B C64B C46B 121.9(2) . . ?
C63B C64B C55B 120.2(2) . . ?
C12C N11C Co3 115.37(15) . . ?
C16C N11C Co3 126.65(16) . . ?
C16C N11C C12C 117.8(2) . . ?
N11C C12C C13C 122.4(2) . . ?
N11C C12C C25C 115.1(2) . . ?
C13C C12C C25C 122.4(2) . . ?
C14C C13C C12C 118.4(2) . . ?
C13C C14C C15C 120.1(2) . . ?
C16C C15C C14C 118.5(2) . . ?
N11C C16C C15C 122.8(2) . . ?
N22C N21C Co3 140.16(16) . . ?
C25C N21C Co3 114.44(15) . . ?
C25C N21C N22C 104.8(2) . . ?
N21C N22C C26C 121.0(2) . . ?
C23C N22C N21C 111.6(2) . . ?
C23C N22C C26C 127.2(2) . . ?
N22C C23C C24C 107.3(2) . . ?
C25C C24C C23C 104.8(2) . . ?
N21C C25C C12C 117.5(2) . . ?
N21C C25C C24C 111.3(2) . . ?
C24C C25C C12C 131.0(2) . . ?
N22C C26C C51C 112.4(2) . . ?
C32C N31C Co4 115.50(15) . . ?
C32C N31C C36C 117.6(2) . . ?
C36C N31C Co4 126.74(17) . . ?
N31C C32C C33C 122.4(2) . . ?
N31C C32C C45C 115.10(19) . . ?
C33C C32C C45C 122.4(2) . . ?
C34C C33C C32C 118.6(2) . . ?
C35C C34C C33C 119.0(2) . . ?
C36C C35C C34C 119.3(2) . . ?
N31C C36C C35C 123.1(2) . . ?
N42C N41C Co4 139.85(14) . . ?
N42C N41C C45C 104.98(17) . . ?
C45C N41C Co4 114.74(14) . . ?
N41C N42C C46C 121.01(17) . . ?
C43C N42C N41C 111.76(18) . . ?
C43C N42C C46C 127.23(19) . . ?
N42C C43C C44C 107.9(2) . . ?
C43C C44C C45C 104.58(19) . . ?
N41C C45C C32C 117.92(19) . . ?
N41C C45C C44C 110.81(19) . . ?
C44C C45C C32C 131.1(2) . . ?
N42C C46C C64C 113.38(18) . . ?
C52C C51C C26C 120.4(2) . . ?
C52C C51C C56C 120.5(2) . . ?
C56C C51C C26C 119.1(2) . . ?
C51C C52C C53C 120.9(2) . . ?
C54C C53C C52C 120.6(2) . . ?
C53C C54C C55C 120.7(2) . . ?
C54C C55C C56C 119.0(2) . . ?
C64C C55C C54C 121.8(2) . . ?
C64C C55C C56C 119.2(2) . . ?
C51C C56C C55C 118.3(2) . . ?
C61C C56C C51C 123.3(2) . . ?
C61C C56C C55C 118.4(2) . . ?
C62C C61C C56C 120.9(2) . . ?
C61C C62C C63C 120.9(2) . . ?
C64C C63C C62C 120.7(2) . . ?
C55C C64C C46C 117.48(19) . . ?
C63C C64C C46C 122.6(2) . . ?
C63C C64C C55C 119.9(2) . . ?
C12D N11D Co4 114.64(15) . . ?
C16D N11D Co4 126.91(17) . . ?
C16D N11D C12D 118.4(2) . . ?
N11D C12D C13D 121.5(2) . . ?
N11D C12D C25D 115.48(19) . . ?
C13D C12D C25D 123.0(2) . . ?
C14D C13D C12D 119.5(3) . . ?
C13D C14D C15D 119.2(2) . . ?
C14D C15D C16D 119.3(3) . . ?
N11D C16D C15D 122.2(3) . . ?
N22D N21D Co4 140.59(14) . . ?
C25D N21D Co4 114.02(15) . . ?
C25D N21D N22D 105.15(18) . . ?
N21D N22D C26D 121.95(18) . . ?
C23D N22D N21D 110.97(19) . . ?
C23D N22D C26D 126.88(19) . . ?
N22D C23D C24D 107.7(2) . . ?
C23D C24D C25D 104.8(2) . . ?
N21D C25D C12D 118.4(2) . . ?
N21D C25D C24D 111.4(2) . . ?
C24D C25D C12D 130.2(2) . . ?
N22D C26D C51D 113.24(18) . . ?
C32D N31D Co1 116.08(14) . . ?
C36D N31D Co1 125.18(16) . . ?
C36D N31D C32D 118.6(2) . . ?
N31D C32D C33D 122.3(2) . . ?
N31D C32D C45D 115.42(19) . . ?
C33D C32D C45D 122.3(2) . . ?
C34D C33D C32D 118.9(2) . . ?
C33D C34D C35D 119.3(2) . . ?
C34D C35D C36D 118.7(2) . . ?
N31D C36D C35D 122.2(2) . . ?
N42D N41D Co1 139.89(15) . . ?
C45D N41D Co1 114.14(14) . . ?
C45D N41D N42D 104.60(18) . . ?
N41D N42D C46D 121.62(19) . . ?
C43D N42D N41D 111.41(19) . . ?
C43D N42D C46D 126.9(2) . . ?
N42D C43D C44D 107.9(2) . . ?
C43D C44D C45D 104.4(2) . . ?
N41D C45D C32D 117.5(2) . . ?
N41D C45D C44D 111.7(2) . . ?
C44D C45D C32D 130.7(2) . . ?
N42D C46D C64D 112.98(18) . . ?
C52D C51D C26D 121.19(19) . . ?
C52D C51D C56D 120.5(2) . . ?
C56D C51D C26D 118.30(18) . . ?
C51D C52D C53D 120.7(2) . . ?
C54D C53D C52D 120.5(2) . . ?
C53D C54D C55D 120.2(2) . . ?
C56D C55D C54D 119.07(19) . . ?
C56D C55D C64D 119.30(19) . . ?
C64D C55D C54D 121.62(19) . . ?
C51D C56D C55D 119.03(18) . . ?
C51D C56D C61D 122.08(19) . . ?
C61D C56D C55D 118.89(19) . . ?
C62D C61D C56D 120.7(2) . . ?
C61D C62D C63D 120.4(2) . . ?
C64D C63D C62D 120.7(2) . . ?
C55D C64D C46D 118.73(19) . . ?
C63D C64D C46D 121.3(2) . . ?
C63D C64D C55D 120.0(2) . . ?
C12E N11E Co1 115.22(16) . . ?
C16E N11E Co1 126.45(17) . . ?
C16E N11E C12E 118.3(2) . . ?
N11E C12E C13E 122.6(3) . . ?
N11E C12E C25E 115.36(19) . . ?
C13E C12E C25E 122.1(2) . . ?
C14E C13E C12E 118.1(3) . . ?
C15E C14E C13E 120.1(2) . . ?
C14E C15E C16E 118.0(3) . . ?
N11E C16E C15E 122.9(3) . . ?
N22E N21E Co1 139.75(15) . . ?
N22E N21E C25E 105.18(19) . . ?
C25E N21E Co1 115.01(16) . . ?
N21E N22E C23E 111.0(2) . . ?
N21E N22E C26E 121.24(19) . . ?
C23E N22E C26E 127.1(2) . . ?
N22E C23E C24E 108.0(2) . . ?
C23E C24E C25E 105.3(2) . . ?
N21E C25E C12E 118.1(2) . . ?
N21E C25E C24E 110.6(2) . . ?
C24E C25E C12E 131.2(2) . . ?
N22E C26E C51E 112.14(19) . . ?
C32E N31E Co3 115.41(15) . 7_657 ?
C36E N31E Co3 126.37(17) . 7_657 ?
C36E N31E C32E 117.9(2) . . ?
N31E C32E C33E 122.6(2) . . ?
N31E C32E C45E 115.92(19) . . ?
C33E C32E C45E 121.4(2) . . ?
C34E C33E C32E 118.8(2) . . ?
C33E C34E C35E 119.3(2) . . ?
C36E C35E C34E 118.4(2) . . ?
N31E C36E C35E 123.0(2) . . ?
N42E N41E Co3 143.25(14) . 7_657 ?
C45E N41E Co3 112.08(14) . 7_657 ?
C45E N41E N42E 104.67(17) . . ?
N41E N42E C46E 123.10(18) . . ?
C43E N42E N41E 111.38(19) . . ?
C43E N42E C46E 125.3(2) . . ?
N42E C43E C44E 108.1(2) . . ?
C43E C44E C45E 104.7(2) . . ?
N41E C45E C32E 119.21(19) . . ?
N41E C45E C44E 111.1(2) . . ?
C44E C45E C32E 129.6(2) . . ?
N42E C46E C64E 112.92(19) . . ?
C52E C51E C26E 121.3(2) . . ?
C52E C51E C56E 120.0(2) . . ?
C56E C51E C26E 118.8(2) . . ?
C51E C52E C53E 120.2(2) . . ?
C54E C53E C52E 121.2(2) . . ?
C53E C54E C55E 120.3(2) . . ?
C54E C55E C56E 118.9(2) . . ?
C54E C55E C64E 121.7(2) . . ?
C56E C55E C64E 119.41(19) . . ?
C51E C56E C55E 119.42(19) . . ?
C61E C56E C51E 121.6(2) . . ?
C61E C56E C55E 119.0(2) . . ?
C62E C61E C56E 120.8(2) . . ?
C61E C62E C63E 120.4(2) . . ?
C64E C63E C62E 120.9(2) . . ?
C55E C64E C46E 119.43(19) . . ?
C63E C64E C46E 121.0(2) . . ?
C63E C64E C55E 119.5(2) . . ?
C12F N11F Co2 115.39(16) . . ?
C16F N11F Co2 126.51(18) . . ?
C16F N11F C12F 118.1(2) . . ?
N11F C12F C13F 122.4(2) . . ?
N11F C12F C25F 115.0(2) . . ?
C13F C12F C25F 122.5(2) . . ?
C14F C13F C12F 119.2(3) . . ?
C13F C14F C15F 119.0(3) . . ?
C16F C15F C14F 119.4(3) . . ?
N11F C16F C15F 121.9(3) . . ?
N22F N21F Co2 140.65(16) . . ?
C25F N21F Co2 113.14(16) . . ?
C25F N21F N22F 105.17(19) . . ?
N21F N22F C26F 122.45(19) . . ?
C23F N22F N21F 111.3(2) . . ?
C23F N22F C26F 125.9(2) . . ?
N22F C23F C24F 108.0(2) . . ?
C23F C24F C25F 104.6(2) . . ?
N21F C25F C12F 118.9(2) . . ?
N21F C25F C24F 111.0(2) . . ?
C24F C25F C12F 130.0(2) . . ?
N22F C26F C51F 112.9(2) . . ?
C32F N31F Co4 115.60(14) . 7_657 ?
C36F N31F Co4 126.50(15) . 7_657 ?
C36F N31F C32F 117.71(19) . . ?
N31F C32F C33F 122.6(2) . . ?
N31F C32F C45F 115.42(19) . . ?
C33F C32F C45F 122.0(2) . . ?
C32F C33F C34F 118.6(2) . . ?
C35F C34F C33F 119.2(2) . . ?
C34F C35F C36F 119.1(2) . . ?
N31F C36F C35F 122.8(2) . . ?
N42F N41F Co4 141.22(15) . 7_657 ?
C45F N41F Co4 113.01(14) . 7_657 ?
C45F N41F N42F 104.96(17) . . ?
N41F N42F C46F 121.99(19) . . ?
C43F N42F N41F 111.62(18) . . ?
C43F N42F C46F 126.38(19) . . ?
N42F C43F C44F 107.8(2) . . ?
C43F C44F C45F 104.8(2) . . ?
N41F C45F C32F 118.55(19) . . ?
N41F C45F C44F 110.86(19) . . ?
C44F C45F C32F 130.6(2) . . ?
N42F C46F C64F 113.46(18) . . ?
C52F C51F C26F 120.5(2) . . ?
C52F C51F C56F 120.1(2) . . ?
C56F C51F C26F 119.4(2) . . ?
C51F C52F C53F 121.1(2) . . ?
C54F C53F C52F 120.2(2) . . ?
C53F C54F C55F 120.4(2) . . ?
C54F C55F C56F 119.6(2) . . ?
C54F C55F C64F 121.6(2) . . ?
C56F C55F C64F 118.8(2) . . ?
C51F C56F C55F 118.69(19) . . ?
C61F C56F C51F 122.7(2) . . ?
C61F C56F C55F 118.6(2) . . ?
C62F C61F C56F 121.0(2) . . ?
C61F C62F C63F 120.6(2) . . ?
C64F C63F C62F 120.4(2) . . ?
C55F C64F C46F 117.62(19) . . ?
C63F C64F C46F 122.0(2) . . ?
C63F C64F C55F 120.4(2) . . ?
C16G N11G C12G 113.9(9) . . ?
N11G C12G C13G 123.1(9) . . ?
N11G C12G S17G 111.3(7) . . ?
C13G C12G S17G 125.4(8) . . ?
C14G C13G C12G 119.6(10) . . ?
C15G C14G C13G 118.1(11) . . ?
C14G C15G C16G 118.3(9) . . ?
N11G C16G C15G 124.6(9) . . ?
C12G S17G S27G 103.3(3) . . ?
C26G N21G C22G 122.5(11) . . ?
N21G C22G S27G 129.6(8) . . ?
C23G C22G N21G 121.2(9) . . ?
C23G C22G S27G 109.2(7) . . ?
C24G C23G C22G 109.0(10) . . ?
C25G C24G C23G 131.6(12) . . ?
C26G C25G C24G 120.1(11) . . ?
C25G C26G N21G 115.1(13) . . ?
C22G S27G S17G 103.5(4) . . ?
F12 B11 F13 109.1(2) . . ?
F12 B11 F14 110.6(3) . . ?
F12 B11 F15 110.0(2) . . ?
F14 B11 F13 110.1(2) . . ?
F14 B11 F15 108.1(2) . . ?
F15 B11 F13 108.9(2) . . ?
F23 B21 F22 110.2(3) . . ?
F24 B21 F22 108.0(3) . . ?
F24 B21 F23 109.7(3) . . ?
F25 B21 F22 109.9(3) . . ?
F25 B21 F23 107.0(3) . . ?
F25 B21 F24 112.1(3) . . ?
F32 B31 F33 108.5(3) . . ?
F32 B31 F34 110.7(3) . . ?
F32 B31 F35 109.7(3) . . ?
F33 B31 F34 111.0(2) . . ?
F35 B31 F33 108.2(3) . . ?
F35 B31 F34 108.8(2) . . ?
F42 B41 F43 109.7(2) . . ?
F42 B41 F44 110.2(3) . . ?
F44 B41 F43 107.4(2) . . ?
F45 B41 F42 109.2(2) . . ?
F45 B41 F43 110.7(3) . . ?
F45 B41 F44 109.7(2) . . ?
F52 B51 F53 105.9(4) . . ?
F54 B51 F52 111.1(6) . . ?
F54 B51 F53 109.0(5) . . ?
F55 B51 F52 108.3(5) . . ?
F55 B51 F53 111.5(5) . . ?
F55 B51 F54 111.0(4) . . ?
F62 B61 F63 114.5(5) . . ?
F62 B61 F64 115.3(6) . . ?
F62 B61 F65 105.6(5) . . ?
F63 B61 F65 100.2(5) . . ?
F64 B61 F63 110.7(6) . . ?
F64 B61 F65 109.1(4) . . ?
F72 B71 F74 111.7(6) . . ?
F73 B71 F72 110.3(3) . . ?
F73 B71 F74 105.4(3) . . ?
F73 B71 F75 127.1(6) . . ?
F75 B71 F72 108.9(4) . . ?
F75 B71 F74 91.4(4) . . ?
F82 B81 F83 115.3(9) . . ?
F82 B81 F84 114.9(7) . . ?
F82 B81 F85 107.6(7) . . ?
F84 B81 F83 103.9(7) . . ?
F84 B81 F85 101.2(8) . . ?
F85 B81 F83 113.3(7) . . ?
B91 B91 F92 147.3(18) 2_657 . ?
B91 B91 F93 73.7(3) 2_657 . ?
B91 B91 F94 51.6(11) 2_657 . ?
B91 B91 F94 99.1(13) 2_657 2_657 ?
F92 B91 F94 105.4(6) . . ?
F93 B91 F92 94.8(6) . . ?
F93 B91 F94 105.1(5) . . ?
F94 B91 F92 111.9(5) 2_657 . ?
F94 B91 F93 126.3(6) 2_657 . ?
F94 B91 F94 110.8(5) 2_657 . ?
B91 F93 B91 32.6(5) . 2_657 ?
B91 F94 B91 29.3(5) 2_657 . ?

loop_
_geom_bond_atom_site_label_1
_geom_bond_atom_site_label_2
_geom_bond_distance
_geom_bond_site_symmetry_2
_geom_bond_publ_flag
Co1 N11A 2.1344(18) . ?
Co1 N21A 2.1902(17) . ?
Co1 N31D 2.1476(18) . ?
Co1 N41D 2.1660(19) . ?
Co1 N11E 2.1970(18) . ?
Co1 N21E 2.144(2) . ?
Co2 N31A 2.1840(19) . ?
Co2 N41A 2.1532(19) . ?
Co2 N11B 2.117(2) . ?
Co2 N21B 2.1799(17) . ?
Co2 N11F 2.136(2) . ?
Co2 N21F 2.1616(19) . ?
Co3 N31B 2.180(2) . ?
Co3 N41B 2.148(2) . ?
Co3 N11C 2.1450(19) . ?
Co3 N21C 2.132(2) . ?
Co3 N31E 2.1489(19) 7_657 ?
Co3 N41E 2.1856(18) 7_657 ?
Co4 N31C 2.1837(19) . ?
Co4 N41C 2.1440(18) . ?
Co4 N11D 2.1574(19) . ?
Co4 N21D 2.1442(18) . ?
Co4 N31F 2.1518(19) 7_657 ?
Co4 N41F 2.1831(19) 7_657 ?
N11A C12A 1.353(3) . ?
N11A C16A 1.336(3) . ?
C12A C13A 1.390(3) . ?
C12A C25A 1.460(3) . ?
C13A C14A 1.380(4) . ?
C14A C15A 1.378(4) . ?
C15A C16A 1.386(3) . ?
N21A N22A 1.358(2) . ?
N21A C25A 1.346(3) . ?
N22A C23A 1.359(3) . ?
N22A C26A 1.454(3) . ?
C23A C24A 1.351(4) . ?
C24A C25A 1.410(3) . ?
C26A C51A 1.518(3) . ?
N31A C32A 1.349(3) . ?
N31A C36A 1.330(3) . ?
C32A C33A 1.397(3) . ?
C32A C45A 1.459(3) . ?
C33A C34A 1.391(4) . ?
C34A C35A 1.371(5) . ?
C35A C36A 1.391(4) . ?
N41A N42A 1.365(3) . ?
N41A C45A 1.337(3) . ?
N42A C43A 1.357(3) . ?
N42A C46A 1.444(3) . ?
C43A C44A 1.373(3) . ?
C44A C45A 1.397(3) . ?
C46A C64A 1.517(3) . ?
C51A C52A 1.371(3) . ?
C51A C56A 1.424(3) . ?
C52A C53A 1.408(3) . ?
C53A C54A 1.371(3) . ?
C54A C55A 1.422(3) . ?
C55A C56A 1.427(3) . ?
C55A C64A 1.424(3) . ?
C56A C61A 1.422(3) . ?
C61A C62A 1.361(3) . ?
C62A C63A 1.414(3) . ?
C63A C64A 1.377(3) . ?
N11B C12B 1.342(3) . ?
N11B C16B 1.346(3) . ?
C12B C13B 1.394(3) . ?
C12B C25B 1.470(3) . ?
C13B C14B 1.386(4) . ?
C14B C15B 1.376(4) . ?
C15B C16B 1.386(4) . ?
N21B N22B 1.359(2) . ?
N21B C25B 1.345(3) . ?
N22B C23B 1.359(3) . ?
N22B C26B 1.445(3) . ?
C23B C24B 1.369(4) . ?
C24B C25B 1.395(3) . ?
C26B C51B 1.523(3) . ?
N31B C32B 1.348(3) . ?
N31B C36B 1.345(3) . ?
C32B C33B 1.389(4) . ?
C32B C45B 1.458(4) . ?
C33B C34B 1.383(4) . ?
C34B C35B 1.369(4) . ?
C35B C36B 1.392(4) . ?
N41B N42B 1.358(3) . ?
N41B C45B 1.342(3) . ?
N42B C43B 1.342(4) . ?
N42B C46B 1.453(3) . ?
C43B C44B 1.373(4) . ?
C44B C45B 1.400(4) . ?
C46B C64B 1.518(3) . ?
C51B C52B 1.368(3) . ?
C51B C56B 1.430(3) . ?
C52B C53B 1.405(3) . ?
C53B C54B 1.357(3) . ?
C54B C55B 1.418(3) . ?
C55B C56B 1.431(3) . ?
C55B C64B 1.421(3) . ?
C56B C61B 1.424(3) . ?
C61B C62B 1.367(4) . ?
C62B C63B 1.412(4) . ?
C63B C64B 1.375(3) . ?
N11C C12C 1.352(3) . ?
N11C C16C 1.351(3) . ?
C12C C13C 1.391(3) . ?
C12C C25C 1.463(3) . ?
C13C C14C 1.375(4) . ?
C14C C15C 1.380(4) . ?
C15C C16C 1.380(3) . ?
N21C N22C 1.359(3) . ?
N21C C25C 1.357(3) . ?
N22C C23C 1.350(4) . ?
N22C C26C 1.453(3) . ?
C23C C24C 1.394(4) . ?
C24C C25C 1.388(4) . ?
C26C C51C 1.512(3) . ?
N31C C32C 1.349(3) . ?
N31C C36C 1.350(3) . ?
C32C C33C 1.398(3) . ?
C32C C45C 1.448(3) . ?
C33C C34C 1.388(4) . ?
C34C C35C 1.380(4) . ?
C35C C36C 1.374(4) . ?
N41C N42C 1.356(2) . ?
N41C C45C 1.356(3) . ?
N42C C43C 1.350(3) . ?
N42C C46C 1.453(3) . ?
C43C C44C 1.380(3) . ?
C44C C45C 1.410(3) . ?
C46C C64C 1.511(3) . ?
C51C C52C 1.375(3) . ?
C51C C56C 1.421(3) . ?
C52C C53C 1.405(4) . ?
C53C C54C 1.362(3) . ?
C54C C55C 1.424(3) . ?
C55C C56C 1.441(3) . ?
C55C C64C 1.423(3) . ?
C56C C61C 1.414(3) . ?
C61C C62C 1.364(3) . ?
C62C C63C 1.405(3) . ?
C63C C64C 1.375(3) . ?
N11D C12D 1.350(3) . ?
N11D C16D 1.341(3) . ?
C12D C13D 1.396(3) . ?
C12D C25D 1.461(3) . ?
C13D C14D 1.369(4) . ?
C14D C15D 1.370(4) . ?
C15D C16D 1.390(4) . ?
N21D N22D 1.362(3) . ?
N21D C25D 1.334(3) . ?
N22D C23D 1.353(3) . ?
N22D C26D 1.454(3) . ?
C23D C24D 1.374(3) . ?
C24D C25D 1.398(3) . ?
C26D C51D 1.515(3) . ?
N31D C32D 1.340(3) . ?
N31D C36D 1.332(3) . ?
C32D C33D 1.392(3) . ?
C32D C45D 1.469(3) . ?
C33D C34D 1.374(3) . ?
C34D C35D 1.377(4) . ?
C35D C36D 1.401(3) . ?
N41D N42D 1.355(3) . ?
N41D C45D 1.342(3) . ?
N42D C43D 1.348(3) . ?
N42D C46D 1.460(3) . ?
C43D C44D 1.374(3) . ?
C44D C45D 1.393(3) . ?
C46D C64D 1.515(3) . ?
C51D C52D 1.373(3) . ?
C51D C56D 1.421(3) . ?
C52D C53D 1.410(3) . ?
C53D C54D 1.377(3) . ?
C54D C55D 1.428(3) . ?
C55D C56D 1.425(3) . ?
C55D C64D 1.427(3) . ?
C56D C61D 1.424(3) . ?
C61D C62D 1.366(3) . ?
C62D C63D 1.418(3) . ?
C63D C64D 1.374(3) . ?
N11E C12E 1.341(3) . ?
N11E C16E 1.331(3) . ?
C12E C13E 1.398(3) . ?
C12E C25E 1.468(4) . ?
C13E C14E 1.378(4) . ?
C14E C15E 1.376(4) . ?
C15E C16E 1.399(3) . ?
N21E N22E 1.353(3) . ?
N21E C25E 1.354(3) . ?
N22E C23E 1.358(3) . ?
N22E C26E 1.456(3) . ?
C23E C24E 1.362(4) . ?
C24E C25E 1.399(4) . ?
C26E C51E 1.518(3) . ?
N31E C32E 1.344(3) . ?
N31E C36E 1.342(3) . ?
C32E C33E 1.386(3) . ?
C32E C45E 1.456(3) . ?
C33E C34E 1.369(4) . ?
C34E C35E 1.393(4) . ?
C35E C36E 1.379(4) . ?
N41E N42E 1.356(3) . ?
N41E C45E 1.352(3) . ?
N42E C43E 1.350(3) . ?
N42E C46E 1.456(3) . ?
C43E C44E 1.368(4) . ?
C44E C45E 1.400(3) . ?
C46E C64E 1.513(3) . ?
C51E C52E 1.375(3) . ?
C51E C56E 1.422(3) . ?
C52E C53E 1.410(3) . ?
C53E C54E 1.362(3) . ?
C54E C55E 1.417(3) . ?
C55E C56E 1.422(3) . ?
C55E C64E 1.429(3) . ?
C56E C61E 1.421(3) . ?
C61E C62E 1.367(4) . ?
C62E C63E 1.412(4) . ?
C63E C64E 1.381(3) . ?
N11F C12F 1.353(3) . ?
N11F C16F 1.351(3) . ?
C12F C13F 1.395(4) . ?
C12F C25F 1.471(4) . ?
C13F C14F 1.367(4) . ?
C14F C15F 1.392(4) . ?
C15F C16F 1.390(4) . ?
N21F N22F 1.356(3) . ?
N21F C25F 1.333(3) . ?
N22F C23F 1.342(3) . ?
N22F C26F 1.458(3) . ?
C23F C24F 1.366(4) . ?
C24F C25F 1.405(3) . ?
C26F C51F 1.515(3) . ?
N31F C32F 1.359(3) . ?
N31F C36F 1.350(3) . ?
C32F C33F 1.384(3) . ?
C32F C45F 1.454(3) . ?
C33F C34F 1.394(3) . ?
C34F C35F 1.380(3) . ?
C35F C36F 1.382(3) . ?
N41F N42F 1.354(2) . ?
N41F C45F 1.351(3) . ?
N42F C43F 1.342(3) . ?
N42F C46F 1.451(3) . ?
C43F C44F 1.379(3) . ?
C44F C45F 1.396(3) . ?
C46F C64F 1.526(3) . ?
C51F C52F 1.371(3) . ?
C51F C56F 1.424(3) . ?
C52F C53F 1.421(3) . ?
C53F C54F 1.362(3) . ?
C54F C55F 1.422(3) . ?
C55F C56F 1.428(3) . ?
C55F C64F 1.429(3) . ?
C56F C61F 1.423(3) . ?
C61F C62F 1.357(4) . ?
C62F C63F 1.417(4) . ?
C63F C64F 1.367(3) . ?
N11G C12G 1.338(10) . ?
N11G C16G 1.319(11) . ?
C12G C13G 1.359(10) . ?
C12G S17G 1.774(11) . ?
C13G C14G 1.332(12) . ?
C14G C15G 1.320(11) . ?
C15G C16G 1.354(9) . ?
S17G S27G 2.050(5) . ?
N21G C22G 1.418(11) . ?
N21G C26G 1.388(12) . ?
C22G C23G 1.361(10) . ?
C22G S27G 1.746(11) . ?
C23G C24G 1.348(11) . ?
C24G C25G 1.332(12) . ?
C25G C26G 1.274(12) . ?
B11 F12 1.387(3) . ?
B11 F13 1.394(3) . ?
B11 F14 1.391(3) . ?
B11 F15 1.391(3) . ?
B21 F22 1.387(4) . ?
B21 F23 1.382(4) . ?
B21 F24 1.372(4) . ?
B21 F25 1.364(4) . ?
B31 F32 1.378(4) . ?
B31 F33 1.391(4) . ?
B31 F34 1.408(4) . ?
B31 F35 1.379(4) . ?
B41 F42 1.379(4) . ?
B41 F43 1.394(3) . ?
B41 F44 1.391(4) . ?
B41 F45 1.379(4) . ?
B51 F52 1.391(8) . ?
B51 F53 1.451(8) . ?
B51 F54 1.369(6) . ?
B51 F55 1.356(6) . ?
B61 F62 1.287(6) . ?
B61 F63 1.355(8) . ?
B61 F64 1.297(7) . ?
B61 F65 1.445(7) . ?
B71 F72 1.363(5) . ?
B71 F73 1.299(5) . ?
B71 F74 1.406(6) . ?
B71 F75 1.303(6) . ?
B81 F82 1.245(10) . ?
B81 F83 1.468(9) . ?
B81 F84 1.370(10) . ?
B81 F85 1.452(9) . ?
B91 B91 0.763(12) 2_657 ?
B91 F92 1.426(8) . ?
B91 F93 1.358(7) . ?
B91 F94 1.540(7) . ?
B91 F94 1.222(10) 2_657 ?
O31S C32S 1.399(4) . ?
O41S C42S 1.456(5) . ?
